data_7000970
loop_
_publ_author_name
'Tamm, Nadezhda B.'
'Ioffe, Ilya N.'
'Kemnitz, Erhard'
'Troyanov, Sergey I.'

_publ_section_title
;
 Synthesis and molecular structure of pentafluoroethyl derivatives of
 C70: C70(C2F5)8 and C70(C2F5)10
;
_journal_issue 15
_journal_name_full 'Dalton Transactions'
_journal_page_first 2740
_journal_page_last 2745
_journal_paper_doi 10.1039/b817829a
_journal_year 2009
_chemical_formula_sum 'C90 F50'
_chemical_formula_weight 2030.90
_chemical_name_systematic
;
?
;
_space_group_IT_number 14
_symmetry_cell_setting monoclinic
_symmetry_space_group_name_Hall '-P 2yn'
_symmetry_space_group_name_H-M 'P 1 21/n 1'
_atom_sites_solution_hydrogens none
_atom_sites_solution_primary direct
_atom_sites_solution_secondary difmap
_audit_creation_method SHELXL-97
_cell_angle_alpha 90.00
_cell_angle_beta 106.7446(4)
_cell_angle_gamma 90.00
_cell_formula_units_Z 8
_cell_length_a 20.6075(2)
_cell_length_b 25.2241(2)
_cell_length_c 26.2805(3)
_cell_measurement_reflns_used 80000
_cell_measurement_temperature 100(2)
_cell_measurement_theta_max 32
_cell_measurement_theta_min 5
_cell_volume 13081.5(2)
_computing_cell_refinement HKL2000
_computing_data_collection DENZO/Scalepack
_computing_data_reduction HKL2000
_computing_structure_refinement 'SHELXL-97 (Sheldrick, 1997)'
_computing_structure_solution 'SHELXS-97 (Sheldrick, 1990)'
_diffrn_ambient_temperature 100(2)
_diffrn_measured_fraction_theta_full 0.946
_diffrn_measured_fraction_theta_max 0.780
_diffrn_measurement_device_type MAR225
_diffrn_measurement_method CCD
_diffrn_radiation_monochromator Cu(113)
_diffrn_radiation_source 'BL 14.1, PSF, BESSY, Berlin, Germany'
_diffrn_radiation_type synchrotron
_diffrn_radiation_wavelength 0.90500
_diffrn_reflns_av_R_equivalents 0.0724
_diffrn_reflns_av_sigmaI/netI 0.0418
_diffrn_reflns_limit_h_max 25
_diffrn_reflns_limit_h_min -24
_diffrn_reflns_limit_k_max 32
_diffrn_reflns_limit_k_min -31
_diffrn_reflns_limit_l_max 32
_diffrn_reflns_limit_l_min -32
_diffrn_reflns_number 116745
_diffrn_reflns_theta_full 32.60
_diffrn_reflns_theta_max 35.91
_diffrn_reflns_theta_min 2.15
_exptl_absorpt_coefficient_mu 0.221
_exptl_absorpt_correction_type none
_exptl_crystal_colour brown
_exptl_crystal_density_diffrn 2.062
_exptl_crystal_density_method 'not measured'
_exptl_crystal_description plate
_exptl_crystal_F_000 7920
_exptl_crystal_size_max 0.05
_exptl_crystal_size_mid 0.03
_exptl_crystal_size_min 0.02
_refine_diff_density_max 0.762
_refine_diff_density_min -0.427
_refine_diff_density_rms 0.082
_refine_ls_extinction_method none
_refine_ls_goodness_of_fit_ref 1.291
_refine_ls_matrix_type full
_refine_ls_number_parameters 2558
_refine_ls_number_reflns 23271
_refine_ls_number_restraints 6
_refine_ls_restrained_S_all 1.291
_refine_ls_R_factor_all 0.0910
_refine_ls_R_factor_gt 0.0731
_refine_ls_shift/su_max 0.007
_refine_ls_shift/su_mean 0.000
_refine_ls_structure_factor_coef Fsqd
_refine_ls_weighting_details 'calc w=1/[\s^2^(Fo^2^)+(0.0800P)^2^+10.0000P] where P=(Fo^2^+2Fc^2^)/3'
_refine_ls_weighting_scheme calc
_refine_ls_wR_factor_gt 0.1877
_refine_ls_wR_factor_ref 0.1966
_reflns_number_gt 17560
_reflns_number_total 23271
_reflns_threshold_expression >2sigma(I)
_cod_data_source_file b817829a.txt
_cod_data_source_block 70f5p12
_cod_depositor_comments
;
The following automatic conversions were performed:
'_symmetry_cell_setting' value 'Monoclinic' changed to 'monoclinic'
according to '/home/saulius/struct/CIF-dictionaries/cif_core.dic'
dictionary named 'cif_core.dic' version 2.4.1 from 2010-06-29.

Automatic conversion script
Id: cif_fix_enum 1527 2010-12-29 10:47:43Z saulius 
;
_cod_original_sg_symbol_H-M P2(1)/n
_cod_database_code 7000970

loop_
_symmetry_equiv_pos_as_xyz
'x, y, z'
'-x+1/2, y+1/2, -z+1/2'
'-x, -y, -z'
'x-1/2, -y-1/2, z-1/2'

loop_
_atom_site_label
_atom_site_type_symbol
_atom_site_fract_x
_atom_site_fract_y
_atom_site_fract_z
_atom_site_U_iso_or_equiv
_atom_site_adp_type
_atom_site_occupancy
_atom_site_symmetry_multiplicity
_atom_site_calc_flag
_atom_site_refinement_flags
_atom_site_disorder_assembly
_atom_site_disorder_group
F1 F 0.68483(12) 0.24171(10) 0.67516(8) 0.0545(6) Uani 1 1 d . . .
F2 F 0.64023(12) 0.30143(10) 0.71469(9) 0.0594(6) Uani 1 1 d . . .
F3 F 0.62321(14) 0.16349(11) 0.71359(10) 0.0693(7) Uani 1 1 d . . .
F4 F 0.55553(13) 0.22347(11) 0.66937(10) 0.0661(7) Uani 1 1 d . . .
F5 F 0.57918(14) 0.22059(14) 0.75455(11) 0.0801(9) Uani 1 1 d . . .
F6 F 0.78923(12) 0.19076(9) 0.66419(8) 0.0546(6) Uani 1 1 d . . .
F7 F 0.89787(13) 0.20381(9) 0.68066(9) 0.0552(6) Uani 1 1 d . . .
F8 F 0.85054(15) 0.10948(10) 0.63769(9) 0.0658(7) Uani 1 1 d . . .
F9 F 0.92250(16) 0.10329(11) 0.71463(11) 0.0753(8) Uani 1 1 d . . .
F10 F 0.81631(17) 0.08981(10) 0.70529(11) 0.0755(8) Uani 1 1 d . . .
F11 F 0.83590(12) 0.51085(9) 0.80415(9) 0.0546(6) Uani 1 1 d . . .
F12 F 0.86557(13) 0.46966(9) 0.74172(9) 0.0561(6) Uani 1 1 d . . .
F13 F 0.73699(14) 0.43583(10) 0.69872(10) 0.0673(7) Uani 1 1 d . . .
F14 F 0.70431(13) 0.47558(11) 0.75938(11) 0.0676(7) Uani 1 1 d . . .
F15 F 0.74849(15) 0.52051(10) 0.70852(11) 0.0701(7) Uani 1 1 d . . .
F16 F 0.76254(13) 0.50706(10) 0.86923(10) 0.0611(6) Uani 1 1 d . . .
F17 F 0.67897(12) 0.45244(11) 0.86228(11) 0.0690(7) Uani 1 1 d . . .
F18 F 0.69832(14) 0.52757(10) 0.93929(10) 0.0634(6) Uani 1 1 d . . .
F19 F 0.79653(14) 0.49545(11) 0.97824(10) 0.0716(7) Uani 1 1 d . . .
F20 F 0.70713(18) 0.44854(11) 0.96818(14) 0.0858(10) Uani 1 1 d . . .
F21 F 0.99585(12) 0.44916(8) 0.75218(9) 0.0526(5) Uani 1 1 d . . .
F22 F 1.06730(12) 0.38348(9) 0.76184(9) 0.0560(6) Uani 1 1 d . . .
F23 F 0.90585(13) 0.39542(10) 0.67248(9) 0.0604(6) Uani 1 1 d . . .
F24 F 1.00479(15) 0.40663(10) 0.66169(10) 0.0657(7) Uani 1 1 d . . .
F25 F 0.97594(14) 0.32958(9) 0.68324(10) 0.0612(6) Uani 1 1 d . . .
F26 F 0.92673(13) 0.01840(10) 0.95969(10) 0.0631(6) Uani 1 1 d . . .
F27 F 0.86913(14) 0.01165(9) 0.87693(10) 0.0600(6) Uani 1 1 d . . .
F28 F 0.81103(15) -0.03951(10) 0.93867(13) 0.0755(8) Uani 1 1 d . . .
F29 F 0.75180(15) 0.02939(12) 0.90726(14) 0.0817(9) Uani 1 1 d . . .
F30 F 0.81342(18) 0.02857(12) 0.98875(13) 0.0861(9) Uani 1 1 d . . .
F31 F 1.03585(12) 0.09592(9) 0.81800(9) 0.0543(5) Uani 1 1 d . . .
F32 F 0.96867(13) 0.03940(9) 0.83978(11) 0.0630(6) Uani 1 1 d . . .
F33 F 1.09874(14) 0.01631(10) 0.88100(11) 0.0693(7) Uani 1 1 d . . .
F34 F 1.12091(14) 0.09290(12) 0.91729(12) 0.0763(8) Uani 1 1 d . . .
F35 F 1.05486(17) 0.03980(13) 0.94248(12) 0.0879(10) Uani 1 1 d . . .
F36 F 1.12947(12) 0.44458(10) 0.93437(10) 0.0596(6) Uani 1 1 d . . .
F37 F 1.10239(12) 0.44165(9) 0.84819(10) 0.0569(6) Uani 1 1 d . . .
F38 F 1.00333(15) 0.51770(10) 0.84608(13) 0.0778(8) Uani 1 1 d . . .
F39 F 1.10622(15) 0.53922(10) 0.88602(14) 0.0776(8) Uani 1 1 d . . .
F40 F 1.03791(16) 0.52006(11) 0.93128(13) 0.0802(8) Uani 1 1 d . . .
F41 F 0.97020(15) 0.13880(13) 1.10166(10) 0.0742(8) Uani 1 1 d . . .
F42 F 0.97984(14) 0.07420(10) 1.04888(10) 0.0672(7) Uani 1 1 d . . .
F43 F 1.09668(14) 0.09650(12) 1.12010(10) 0.0704(7) Uani 1 1 d . . .
F44 F 1.09017(16) 0.17834(13) 1.09958(13) 0.0871(9) Uani 1 1 d . . .
F45 F 1.09901(14) 0.12085(15) 1.04241(10) 0.0838(9) Uani 1 1 d . . .
F46 F 1.14898(13) 0.31571(10) 1.06282(12) 0.0724(8) Uani 1 1 d . . .
F47 F 1.16240(13) 0.38720(12) 1.02022(10) 0.0679(7) Uani 1 1 d . . .
F48 F 1.17073(13) 0.39767(11) 1.12544(9) 0.0658(7) Uani 1 1 d . . .
F49 F 1.09472(14) 0.44480(10) 1.07009(11) 0.0660(7) Uani 1 1 d . . .
F50 F 1.06487(14) 0.37802(12) 1.10778(10) 0.0693(7) Uani 1 1 d . . .
F51 F 1.29250(17) -0.37109(15) 0.76144(13) 0.0949(10) Uani 1 1 d . . .
F52 F 1.33119(19) -0.37515(18) 0.69257(14) 0.1113(13) Uani 1 1 d . . .
F53 F 1.37598(18) -0.29023(16) 0.80237(13) 0.0966(10) Uani 1 1 d . . .
F54 F 1.41148(19) -0.2892(2) 0.73418(15) 0.141(2) Uani 1 1 d . . .
F55 F 1.42779(18) -0.3589(2) 0.78375(14) 0.1206(15) Uani 1 1 d . . .
F56 F 1.2002(3) -0.3464(2) 0.80490(15) 0.162(3) Uani 1 1 d . . .
F57 F 1.0860(3) -0.34660(19) 0.78140(16) 0.1129(13) Uani 1 1 d . . .
F58 F 1.0943(2) -0.25811(18) 0.83962(13) 0.0949(14) Uani 0.862(5) 1 d P . .
F58A F 1.1186(8) -0.3913(5) 0.7837(6) 0.044(4) Uani 0.138(5) 1 d P . .
F59 F 1.1517(3) -0.3239(3) 0.88163(16) 0.128(2) Uani 0.862(5) 1 d P . .
F59A F 1.0446(8) -0.3299(8) 0.7923(8) 0.061(6) Uani 0.138(5) 1 d P . .
F60 F 1.1990(3) -0.2571(3) 0.85663(15) 0.132(2) Uani 0.862(5) 1 d P . .
F60A F 1.1192(12) -0.3597(8) 0.8569(7) 0.066(6) Uani 0.138(5) 1 d P . .
F61 F 1.09338(14) -0.44107(10) 0.46966(10) 0.0646(6) Uani 1 1 d . . .
F62 F 1.06945(15) -0.46521(11) 0.54160(12) 0.0735(7) Uani 1 1 d . . .
F63 F 1.22884(15) -0.44814(11) 0.52184(12) 0.0742(7) Uani 1 1 d . . .
F64 F 1.17386(17) -0.51877(12) 0.52711(15) 0.0863(9) Uani 1 1 d . . .
F65 F 1.20587(19) -0.46703(15) 0.59444(12) 0.0957(11) Uani 1 1 d . . .
F66 F 1.27593(13) -0.35714(10) 0.48559(9) 0.0600(6) Uani 1 1 d . . .
F67 F 1.17798(13) -0.38623(10) 0.43379(9) 0.0609(6) Uani 1 1 d . . .
F68 F 1.16833(13) -0.29381(10) 0.37591(10) 0.0614(6) Uani 1 1 d . . .
F69 F 1.25192(14) -0.34645(11) 0.37858(10) 0.0667(7) Uani 1 1 d . . .
F70 F 1.26958(15) -0.27381(11) 0.42302(11) 0.0691(7) Uani 1 1 d . . .
F71 F 0.88613(14) -0.39809(11) 0.58773(12) 0.0713(7) Uani 1 1 d . . .
F72 F 0.94370(15) -0.44622(11) 0.54732(12) 0.0735(7) Uani 1 1 d . . .
F73 F 1.03268(17) -0.47134(13) 0.64268(15) 0.0933(10) Uani 1 1 d . . .
F74 F 0.97850(18) -0.42037(14) 0.68288(13) 0.0894(9) Uani 1 1 d . . .
F75 F 0.92747(18) -0.48711(13) 0.63704(15) 0.0935(10) Uani 1 1 d . . .
F76 F 1.19575(17) -0.06853(16) 0.81192(11) 0.0950(10) Uani 1 1 d . . .
F77 F 1.14308(19) -0.01020(16) 0.75404(14) 0.1096(13) Uani 1 1 d . . .
F78 F 1.30929(18) -0.05081(18) 0.77933(15) 0.1064(12) Uani 1 1 d . . .
F79 F 1.2576(3) 0.00875(17) 0.72562(16) 0.1234(15) Uani 1 1 d . . .
F80 F 1.2693(2) 0.01684(19) 0.80926(15) 0.1201(14) Uani 1 1 d . . .
F81 F 1.08103(14) -0.11695(13) 0.81052(10) 0.0737(8) Uani 1 1 d . . .
F82 F 0.99598(14) -0.17090(12) 0.78008(10) 0.0687(7) Uani 1 1 d . . .
F83 F 0.96002(15) -0.07320(13) 0.80056(11) 0.0774(8) Uani 1 1 d . . .
F84 F 1.0092(3) -0.03852(16) 0.74748(17) 0.1210(15) Uani 1 1 d . . .
F85 F 0.92625(19) -0.09202(19) 0.71777(12) 0.1139(14) Uani 1 1 d . . .
F86 F 0.84864(13) -0.36787(10) 0.48986(11) 0.0652(6) Uani 1 1 d . . .
F87 F 0.82898(13) -0.30080(10) 0.43601(11) 0.0653(6) Uani 1 1 d . . .
F88 F 0.89799(16) -0.34492(13) 0.37537(11) 0.0797(8) Uani 1 1 d . . .
F89 F 0.82266(15) -0.39707(13) 0.38955(12) 0.0807(8) Uani 1 1 d . . .
F90 F 0.92835(16) -0.41095(12) 0.42923(12) 0.0778(8) Uani 1 1 d . . .
F91 F 1.09486(17) 0.02336(13) 0.65377(12) 0.0859(9) Uani 1 1 d . . .
F92 F 1.08151(18) 0.02345(11) 0.56869(13) 0.0814(8) Uani 1 1 d . . .
F93 F 0.97707(17) 0.06347(11) 0.59846(13) 0.0795(8) Uani 1 1 d . . .
F94 F 0.96275(18) -0.01020(13) 0.63435(14) 0.0909(10) Uani 1 1 d . . .
F95 F 0.95119(17) -0.00661(13) 0.55060(13) 0.0898(9) Uani 1 1 d . . .
F96 F 0.90976(13) -0.14173(10) 0.39037(9) 0.0578(6) Uani 1 1 d . . .
F97 F 0.84720(14) -0.20976(11) 0.39652(10) 0.0684(7) Uani 1 1 d . . .
F98 F 0.86400(15) -0.09644(13) 0.47302(12) 0.0796(8) Uani 1 1 d . . .
F99 F 0.79132(15) -0.11007(12) 0.39754(11) 0.0752(8) Uani 1 1 d . . .
F100 F 0.79598(15) -0.16116(15) 0.46402(13) 0.0895(10) Uani 1 1 d . . .
C1 C 0.72502(19) 0.24713(15) 0.76986(14) 0.0439(8) Uani 1 1 d . . .
C2 C 0.78327(19) 0.27983(15) 0.76116(13) 0.0415(8) Uani 1 1 d . . .
C3 C 0.78431(18) 0.33371(15) 0.77360(14) 0.0418(8) Uani 1 1 d . . .
C4 C 0.75284(19) 0.35518(15) 0.81318(14) 0.0435(8) Uani 1 1 d . . .
C5 C 0.71819(18) 0.31807(15) 0.83954(15) 0.0446(8) Uani 1 1 d . . .
C6 C 0.70632(18) 0.26752(16) 0.81944(14) 0.0437(8) Uani 1 1 d . . .
C7 C 0.70323(18) 0.22324(16) 0.85264(15) 0.0457(9) Uani 1 1 d . . .
C8 C 0.7293(2) 0.17708(16) 0.83379(15) 0.0472(9) Uani 1 1 d . . .
C9 C 0.74947(19) 0.19088(15) 0.78777(14) 0.0437(8) Uani 1 1 d . . .
C10 C 0.80726(19) 0.16860(14) 0.78126(14) 0.0427(8) Uani 1 1 d . . .
C11 C 0.85402(19) 0.19765(14) 0.75459(13) 0.0409(8) Uani 1 1 d . . .
C12 C 0.84182(19) 0.25732(15) 0.75326(13) 0.0415(8) Uani 1 1 d . . .
C13 C 0.89876(19) 0.28979(14) 0.75841(13) 0.0404(8) Uani 1 1 d . . .
C14 C 0.89603(19) 0.34552(14) 0.76518(13) 0.0417(8) Uani 1 1 d . . .
C15 C 0.83815(19) 0.36673(14) 0.77262(14) 0.0413(8) Uani 1 1 d . . .
C16 C 0.83756(19) 0.41649(15) 0.80588(15) 0.0446(8) Uani 1 1 d . . .
C17 C 0.78531(19) 0.40029(15) 0.83483(15) 0.0451(8) Uani 1 1 d . . .
C18 C 0.78908(19) 0.41670(16) 0.89128(15) 0.0459(9) Uani 1 1 d . . .
C19 C 0.77084(19) 0.36967(16) 0.92111(15) 0.0458(8) Uani 1 1 d . . .
C20 C 0.72965(18) 0.32682(16) 0.89669(15) 0.0450(8) Uani 1 1 d . . .
C21 C 0.72831(19) 0.28244(17) 0.92910(15) 0.0471(9) Uani 1 1 d . . .
C22 C 0.71294(19) 0.23017(16) 0.90681(16) 0.0477(9) Uani 1 1 d . . .
C23 C 0.7501(2) 0.19161(17) 0.94457(16) 0.0482(9) Uani 1 1 d . . .
C24 C 0.7772(2) 0.14715(16) 0.92689(15) 0.0473(9) Uani 1 1 d . . .
C25 C 0.7668(2) 0.13953(15) 0.87055(15) 0.0458(8) Uani 1 1 d . . .
C26 C 0.82498(19) 0.11545(15) 0.86273(14) 0.0439(8) Uani 1 1 d . . .
C27 C 0.8469(2) 0.13310(14) 0.82077(14) 0.0436(8) Uani 1 1 d . . .
C28 C 0.91702(19) 0.14332(14) 0.82560(14) 0.0423(8) Uani 1 1 d . . .
C29 C 0.92394(19) 0.18366(14) 0.79360(14) 0.0410(8) Uani 1 1 d . . .
C30 C 0.97956(19) 0.22111(14) 0.80707(14) 0.0407(8) Uani 1 1 d . . .
C31 C 0.96728(19) 0.27142(15) 0.78490(14) 0.0416(8) Uani 1 1 d . . .
C32 C 1.00522(19) 0.31679(14) 0.81019(14) 0.0413(8) Uani 1 1 d . . .
C33 C 0.96691(19) 0.36869(15) 0.78931(14) 0.0435(8) Uani 1 1 d . . .
C34 C 0.9657(2) 0.40356(14) 0.83663(15) 0.0440(8) Uani 1 1 d . . .
C35 C 0.90792(19) 0.42151(14) 0.84483(15) 0.0436(8) Uani 1 1 d . . .
C36 C 0.9163(2) 0.43070(15) 0.90142(15) 0.0471(9) Uani 1 1 d . . .
C37 C 0.8641(2) 0.42502(15) 0.92386(15) 0.0469(9) Uani 1 1 d . . .
C38 C 0.8775(2) 0.39711(16) 0.97202(15) 0.0470(9) Uani 1 1 d . . .
C39 C 0.81988(19) 0.36286(16) 0.97058(15) 0.0461(9) Uani 1 1 d . . .
C40 C 0.8279(2) 0.31435(16) 0.99871(14) 0.0475(9) Uani 1 1 d . . .
C41 C 0.7772(2) 0.27584(17) 0.98029(15) 0.0482(9) Uani 1 1 d . . .
C42 C 0.7900(2) 0.22028(17) 0.98936(15) 0.0488(9) Uani 1 1 d . . .
C43 C 0.8557(2) 0.20290(17) 1.01462(15) 0.0507(9) Uani 1 1 d . . .
C44 C 0.8813(2) 0.15547(17) 0.99811(15) 0.0496(9) Uani 1 1 d . . .
C45 C 0.8431(2) 0.12782(16) 0.95459(15) 0.0471(9) Uani 1 1 d . . .
C46 C 0.8731(2) 0.09646(16) 0.91671(15) 0.0465(9) Uani 1 1 d . . .
C47 C 0.94456(19) 0.11779(15) 0.92153(14) 0.0436(8) Uani 1 1 d . . .
C48 C 0.97310(19) 0.12671(15) 0.87424(14) 0.0431(8) Uani 1 1 d . . .
C49 C 1.01965(19) 0.17374(15) 0.89289(14) 0.0425(8) Uani 1 1 d . . .
C50 C 1.02848(18) 0.21501(14) 0.85894(14) 0.0401(8) Uani 1 1 d . . .
C51 C 1.05959(18) 0.26110(15) 0.88479(14) 0.0426(8) Uani 1 1 d . . .
C52 C 1.04865(19) 0.31188(15) 0.85970(15) 0.0432(8) Uani 1 1 d . . .
C53 C 1.05608(18) 0.35231(16) 0.90145(15) 0.0447(8) Uani 1 1 d . . .
C54 C 1.0242(2) 0.40634(15) 0.88948(15) 0.0454(8) Uani 1 1 d . . .
C55 C 0.98414(19) 0.41640(15) 0.92979(15) 0.0459(9) Uani 1 1 d . . .
C56 C 0.9978(2) 0.39150(16) 0.97817(14) 0.0463(9) Uani 1 1 d . . .
C57 C 0.9422(2) 0.37999(17) 0.99869(15) 0.0482(9) Uani 1 1 d . . .
C58 C 0.9513(2) 0.32847(16) 1.02323(14) 0.0473(9) Uani 1 1 d . . .
C59 C 0.8965(2) 0.29646(18) 1.02561(14) 0.0494(9) Uani 1 1 d . . .
C60 C 0.9090(2) 0.24144(17) 1.03124(14) 0.0484(9) Uani 1 1 d . . .
C61 C 0.9692(2) 0.21951(17) 1.02518(14) 0.0479(9) Uani 1 1 d . . .
C62 C 0.9588(2) 0.16028(16) 1.01185(14) 0.0477(9) Uani 1 1 d . . .
C63 C 0.9791(2) 0.14823(15) 0.96219(14) 0.0452(8) Uani 1 1 d . . .
C64 C 1.02722(19) 0.18333(15) 0.94675(14) 0.0429(8) Uani 1 1 d . . .
C65 C 1.04944(19) 0.23200(16) 0.97136(14) 0.0443(8) Uani 1 1 d . . .
C66 C 1.07083(18) 0.26971(15) 0.94063(15) 0.0437(8) Uani 1 1 d . . .
C67 C 1.06786(18) 0.32651(16) 0.94857(15) 0.0457(9) Uani 1 1 d . . .
C68 C 1.0517(2) 0.34849(16) 0.99717(15) 0.0475(9) Uani 1 1 d . . .
C69 C 1.01221(19) 0.30610(17) 1.01813(14) 0.0469(9) Uani 1 1 d . . .
C70 C 1.01796(19) 0.25164(16) 1.01225(14) 0.0459(9) Uani 1 1 d . . .
C71 C 0.6635(2) 0.25106(16) 0.71859(15) 0.0476(9) Uani 1 1 d . . .
C72 C 0.6050(2) 0.21391(19) 0.71400(16) 0.0573(11) Uani 1 1 d . . .
C73 C 0.8503(2) 0.17780(16) 0.69771(14) 0.0468(9) Uani 1 1 d . . .
C74 C 0.8606(2) 0.11886(17) 0.68912(16) 0.0562(10) Uani 1 1 d . . .
C75 C 0.8228(2) 0.46743(16) 0.77221(16) 0.0506(9) Uani 1 1 d . . .
C76 C 0.7511(2) 0.47482(17) 0.73360(18) 0.0575(11) Uani 1 1 d . . .
C77 C 0.7423(2) 0.46493(16) 0.89176(16) 0.0492(9) Uani 1 1 d . . .
C78 C 0.7361(2) 0.48400(16) 0.94625(17) 0.0528(10) Uani 1 1 d . . .
C79 C 0.9992(2) 0.39627(15) 0.74875(16) 0.0468(9) Uani 1 1 d . . .
C80 C 0.9706(2) 0.38150(17) 0.69060(17) 0.0529(10) Uani 1 1 d . . .
C81 C 0.8704(2) 0.03579(17) 0.92317(16) 0.0523(9) Uani 1 1 d . . .
C82 C 0.8103(3) 0.01270(19) 0.9395(2) 0.0651(12) Uani 1 1 d . . .
C83 C 1.0120(2) 0.07960(16) 0.85852(15) 0.0486(9) Uani 1 1 d . . .
C84 C 1.0730(2) 0.05645(18) 0.90094(17) 0.0576(11) Uani 1 1 d . . .
C85 C 1.0771(2) 0.44935(16) 0.88955(16) 0.0516(9) Uani 1 1 d . . .
C86 C 1.0550(2) 0.50762(18) 0.8878(2) 0.0622(11) Uani 1 1 d . . .
C87 C 0.9947(2) 0.12535(18) 1.06050(15) 0.0541(10) Uani 1 1 d . . .
C88 C 1.0716(2) 0.13047(19) 1.08106(17) 0.0585(11) Uani 1 1 d . . .
C89 C 1.1187(2) 0.36191(17) 1.04140(16) 0.0532(10) Uani 1 1 d . . .
C90 C 1.1107(2) 0.39606(17) 1.08663(16) 0.0558(10) Uani 1 1 d . . .
C91 C 1.2641(2) -0.2992(2) 0.69823(18) 0.0660(12) Uani 1 1 d . . .
C92 C 1.1966(2) -0.3273(2) 0.67662(17) 0.0613(11) Uani 1 1 d . . .
C93 C 1.1836(2) -0.35151(19) 0.62663(17) 0.0577(11) Uani 1 1 d . . .
C94 C 1.2159(2) -0.33366(18) 0.58643(16) 0.0542(10) Uani 1 1 d . . .
C95 C 1.2634(2) -0.28872(19) 0.59926(17) 0.0562(10) Uani 1 1 d . . .
C96 C 1.2854(2) -0.2728(2) 0.65158(17) 0.0612(12) Uani 1 1 d . . .
C97 C 1.3032(2) -0.2186(2) 0.66526(17) 0.0616(12) Uani 1 1 d . . .
C98 C 1.2847(2) -0.2050(2) 0.71270(17) 0.0654(13) Uani 1 1 d . . .
C99 C 1.2558(2) -0.2501(2) 0.73003(17) 0.0678(13) Uani 1 1 d . . .
C100 C 1.2014(2) -0.2424(2) 0.74979(16) 0.0685(13) Uani 1 1 d . . .
C101 C 1.1444(2) -0.2817(2) 0.74296(16) 0.0655(13) Uani 1 1 d . . .
C102 C 1.1413(2) -0.3205(2) 0.69741(17) 0.0614(11) Uani 1 1 d . . .
C103 C 1.0771(2) -0.33770(19) 0.66761(17) 0.0583(11) Uani 1 1 d . . .
C104 C 1.0674(2) -0.36745(18) 0.61998(17) 0.0563(10) Uani 1 1 d . . .
C105 C 1.1222(2) -0.37405(17) 0.60057(17) 0.0553(10) Uani 1 1 d . . .
C106 C 1.1141(2) -0.37945(17) 0.54071(17) 0.0537(10) Uani 1 1 d . . .
C107 C 1.1756(2) -0.34541(17) 0.53721(16) 0.0523(10) Uani 1 1 d . . .
C108 C 1.1758(2) -0.31222(17) 0.48899(16) 0.0517(9) Uani 1 1 d . . .
C109 C 1.2101(2) -0.25886(17) 0.50742(16) 0.0508(9) Uani 1 1 d . . .
C110 C 1.2581(2) -0.25044(19) 0.55781(16) 0.0541(10) Uani 1 1 d . . .
C111 C 1.2744(2) -0.1968(2) 0.57156(17) 0.0572(11) Uani 1 1 d . . .
C112 C 1.2992(2) -0.1815(2) 0.62666(18) 0.0615(12) Uani 1 1 d . . .
C113 C 1.2768(2) -0.1281(2) 0.63205(18) 0.0628(12) Uani 1 1 d . . .
C114 C 1.2577(2) -0.1139(2) 0.67700(19) 0.0662(13) Uani 1 1 d . . .
C115 C 1.2626(2) -0.1533(2) 0.71830(17) 0.0663(13) Uani 1 1 d . . .
C116 C 1.2081(2) -0.1454(2) 0.74063(17) 0.0691(14) Uani 1 1 d . . .
C117 C 1.1759(2) -0.1894(2) 0.75245(16) 0.0625(12) Uani 1 1 d . . .
C118 C 1.1029(2) -0.1935(2) 0.73944(16) 0.0615(12) Uani 1 1 d . . .
C119 C 1.0822(2) -0.2445(2) 0.72799(15) 0.0585(11) Uani 1 1 d . . .
C120 C 1.0190(2) -0.25804(19) 0.68953(16) 0.0557(10) Uani 1 1 d . . .
C121 C 1.0158(2) -0.30657(19) 0.66386(17) 0.0567(10) Uani 1 1 d . . .
C122 C 0.9707(2) -0.31646(18) 0.61203(17) 0.0535(10) Uani 1 1 d . . .
C123 C 0.9933(2) -0.36441(18) 0.58582(17) 0.0555(10) Uani 1 1 d . . .
C124 C 0.9931(2) -0.34977(16) 0.52897(16) 0.0517(9) Uani 1 1 d . . .
C125 C 1.0482(2) -0.35409(16) 0.51171(16) 0.0518(9) Uani 1 1 d . . .
C126 C 1.0457(2) -0.31569(16) 0.46881(15) 0.0504(9) Uani 1 1 d . . .
C127 C 1.1029(2) -0.29382(17) 0.46037(15) 0.0497(9) Uani 1 1 d . . .
C128 C 1.1030(2) -0.23851(17) 0.45182(14) 0.0479(9) Uani 1 1 d . . .
C129 C 1.1693(2) -0.21765(17) 0.48093(15) 0.0506(9) Uani 1 1 d . . .
C130 C 1.1763(2) -0.16413(17) 0.50044(16) 0.0516(9) Uani 1 1 d . . .
C131 C 1.2344(2) -0.15404(19) 0.54337(17) 0.0585(11) Uani 1 1 d . . .
C132 C 1.2355(2) -0.11120(19) 0.58068(18) 0.0599(11) Uani 1 1 d . . .
C133 C 1.1783(2) -0.08247(18) 0.57699(17) 0.0568(10) Uani 1 1 d . . .
C134 C 1.1606(2) -0.06584(19) 0.62443(18) 0.0587(11) Uani 1 1 d . . .
C135 C 1.1996(2) -0.0812(2) 0.67287(18) 0.0641(12) Uani 1 1 d . . .
C136 C 1.1721(2) -0.0921(2) 0.72079(18) 0.0665(12) Uani 1 1 d . . .
C137 C 1.0965(2) -0.1029(2) 0.69969(16) 0.0594(11) Uani 1 1 d . . .
C138 C 1.0584(2) -0.1463(2) 0.72138(16) 0.0584(11) Uani 1 1 d . . .
C139 C 1.0020(2) -0.16239(18) 0.67229(15) 0.0527(10) Uani 1 1 d . . .
C140 C 0.9786(2) -0.21453(18) 0.66082(16) 0.0517(10) Uani 1 1 d . . .
C141 C 0.9396(2) -0.22367(17) 0.60765(16) 0.0505(9) Uani 1 1 d . . .
C142 C 0.9351(2) -0.27555(17) 0.58407(16) 0.0517(10) Uani 1 1 d . . .
C143 C 0.9234(2) -0.26821(16) 0.52681(16) 0.0488(9) Uani 1 1 d . . .
C144 C 0.9412(2) -0.31095(17) 0.49266(16) 0.0518(9) Uani 1 1 d . . .
C145 C 0.9846(2) -0.28560(16) 0.46087(15) 0.0490(9) Uani 1 1 d . . .
C146 C 0.9839(2) -0.23267(17) 0.45008(15) 0.0498(9) Uani 1 1 d . . .
C147 C 1.0460(2) -0.20822(16) 0.44717(15) 0.0488(9) Uani 1 1 d . . .
C148 C 1.0518(2) -0.15662(16) 0.47188(15) 0.0489(9) Uani 1 1 d . . .
C149 C 1.1158(2) -0.13328(17) 0.49667(15) 0.0506(9) Uani 1 1 d . . .
C150 C 1.1167(2) -0.09448(17) 0.53514(17) 0.0541(10) Uani 1 1 d . . .
C151 C 1.0603(2) -0.08616(17) 0.55540(15) 0.0515(9) Uani 1 1 d . . .
C152 C 1.0836(2) -0.05904(18) 0.60989(16) 0.0547(10) Uani 1 1 d . . .
C153 C 1.0592(2) -0.09135(18) 0.64936(16) 0.0540(10) Uani 1 1 d . . .
C154 C 1.0005(2) -0.12643(17) 0.63133(16) 0.0512(9) Uani 1 1 d . . .
C155 C 0.9689(2) -0.13810(17) 0.57711(15) 0.0488(9) Uani 1 1 d . . .
C156 C 0.9345(2) -0.18608(16) 0.56666(15) 0.0479(9) Uani 1 1 d . . .
C157 C 0.9235(2) -0.21526(17) 0.51674(15) 0.0486(9) Uani 1 1 d . . .
C158 C 0.9426(2) -0.19165(16) 0.47024(15) 0.0489(9) Uani 1 1 d . . .
C159 C 0.9958(2) -0.14780(16) 0.49117(15) 0.0488(9) Uani 1 1 d . . .
C160 C 1.0018(2) -0.11801(16) 0.53760(15) 0.0484(9) Uani 1 1 d . . .
C161 C 1.3179(3) -0.3403(3) 0.72910(19) 0.0821(17) Uani 1 1 d . . .
C162 C 1.3854(3) -0.3183(3) 0.7626(2) 0.096(2) Uani 1 1 d . . .
C163 C 1.1471(3) -0.3137(3) 0.7940(2) 0.092(2) Uani 1 1 d . . .
C164 C 1.1482(3) -0.2815(4) 0.8418(2) 0.090(3) Uani 0.862(5) 1 d P . .
C165 C 1.1123(18) -0.3444(14) 0.8161(14) 0.060(8) Uani 0.138(5) 1 d PU . .
C166 C 1.1153(2) -0.43801(18) 0.52309(19) 0.0598(11) Uani 1 1 d . . .
C167 C 1.1820(3) -0.4683(2) 0.5417(2) 0.0680(12) Uani 1 1 d . . .
C168 C 1.2129(2) -0.34199(17) 0.45367(17) 0.0543(10) Uani 1 1 d . . .
C169 C 1.2260(2) -0.31295(18) 0.40684(17) 0.0571(10) Uani 1 1 d . . .
C170 C 0.9494(2) -0.41434(19) 0.5890(2) 0.0637(12) Uani 1 1 d . . .
C171 C 0.9729(3) -0.4489(2) 0.6394(3) 0.0810(15) Uani 1 1 d . . .
C172 C 1.1910(3) -0.0469(3) 0.7638(2) 0.0801(16) Uani 1 1 d . . .
C173 C 1.2584(4) -0.0177(3) 0.7701(3) 0.095(2) Uani 1 1 d . . .
C174 C 1.0290(2) -0.1290(2) 0.76713(16) 0.0618(11) Uani 1 1 d . . .
C175 C 0.9802(3) -0.0825(2) 0.75808(19) 0.0754(15) Uani 1 1 d . . .
C176 C 0.8752(2) -0.33813(18) 0.45805(18) 0.0555(10) Uani 1 1 d . . .
C177 C 0.8820(3) -0.3739(2) 0.41197(19) 0.0640(12) Uani 1 1 d . . .
C178 C 1.0626(3) -0.00094(19) 0.60777(18) 0.0628(11) Uani 1 1 d . . .
C179 C 0.9873(3) 0.01117(18) 0.59788(19) 0.0634(11) Uani 1 1 d . . .
C180 C 0.8830(2) -0.17000(17) 0.42413(16) 0.0545(10) Uani 1 1 d . . .
C181 C 0.8334(2) -0.1332(2) 0.44038(17) 0.0604(11) Uani 1 1 d . . .

loop_
_atom_site_aniso_label
_atom_site_aniso_U_11
_atom_site_aniso_U_22
_atom_site_aniso_U_33
_atom_site_aniso_U_23
_atom_site_aniso_U_13
_atom_site_aniso_U_12
F1 0.0491(13) 0.0737(15) 0.0372(10) -0.0051(10) 0.0067(9) -0.0011(11)
F2 0.0521(14) 0.0613(15) 0.0540(13) -0.0056(11) -0.0021(11) 0.0076(11)
F3 0.0647(16) 0.0698(17) 0.0613(15) -0.0059(12) -0.0013(12) -0.0166(13)
F4 0.0457(14) 0.0860(18) 0.0546(14) -0.0102(12) -0.0046(11) -0.0042(12)
F5 0.0508(15) 0.134(3) 0.0576(15) -0.0211(16) 0.0184(12) -0.0244(16)
F6 0.0561(14) 0.0623(14) 0.0391(11) -0.0055(10) 0.0040(10) 0.0058(11)
F7 0.0647(15) 0.0584(14) 0.0464(12) -0.0067(10) 0.0225(11) -0.0071(11)
F8 0.0880(19) 0.0626(15) 0.0452(12) -0.0140(11) 0.0165(12) 0.0030(13)
F9 0.085(2) 0.0680(17) 0.0622(15) -0.0164(13) 0.0035(14) 0.0262(15)
F10 0.114(2) 0.0515(14) 0.0644(15) -0.0106(12) 0.0316(16) -0.0208(15)
F11 0.0625(15) 0.0440(12) 0.0540(12) -0.0061(10) 0.0114(11) 0.0004(11)
F12 0.0608(15) 0.0540(13) 0.0545(13) 0.0030(10) 0.0180(11) 0.0042(11)
F13 0.0684(17) 0.0642(15) 0.0547(14) -0.0079(12) -0.0059(12) 0.0100(13)
F14 0.0533(15) 0.0781(17) 0.0668(15) 0.0021(13) 0.0098(12) 0.0137(13)
F15 0.0736(18) 0.0594(15) 0.0667(15) 0.0117(12) 0.0032(13) 0.0125(13)
F16 0.0710(17) 0.0560(14) 0.0585(13) 0.0037(11) 0.0224(12) 0.0127(12)
F17 0.0448(14) 0.0765(17) 0.0751(16) -0.0257(13) 0.0004(12) 0.0095(12)
F18 0.0671(16) 0.0582(14) 0.0666(15) -0.0111(12) 0.0218(13) 0.0119(12)
F19 0.0677(17) 0.0806(18) 0.0566(14) -0.0235(13) 0.0024(13) 0.0125(14)
F20 0.119(3) 0.0561(16) 0.111(2) -0.0001(15) 0.079(2) 0.0041(16)
F21 0.0582(14) 0.0424(12) 0.0588(13) 0.0015(10) 0.0194(11) -0.0017(10)
F22 0.0501(14) 0.0585(14) 0.0618(13) 0.0044(11) 0.0198(11) -0.0021(11)
F23 0.0609(16) 0.0696(15) 0.0493(12) 0.0067(11) 0.0134(11) 0.0019(12)
F24 0.0835(18) 0.0632(15) 0.0603(14) 0.0052(11) 0.0365(14) -0.0039(13)
F25 0.0794(17) 0.0513(14) 0.0578(13) -0.0054(11) 0.0278(13) -0.0045(12)
F26 0.0605(15) 0.0581(14) 0.0650(15) 0.0177(12) 0.0089(12) 0.0000(12)
F27 0.0745(17) 0.0490(13) 0.0587(14) 0.0021(11) 0.0226(12) -0.0051(12)
F28 0.0770(19) 0.0546(15) 0.104(2) 0.0125(14) 0.0415(17) -0.0088(13)
F29 0.0545(17) 0.0683(17) 0.124(3) 0.0119(17) 0.0289(17) -0.0074(14)
F30 0.114(3) 0.0742(18) 0.092(2) 0.0116(15) 0.065(2) -0.0087(17)
F31 0.0565(14) 0.0592(14) 0.0501(12) 0.0035(10) 0.0200(11) 0.0067(11)
F32 0.0553(15) 0.0499(13) 0.0854(17) -0.0095(12) 0.0228(13) -0.0045(11)
F33 0.0710(17) 0.0614(15) 0.0760(17) 0.0050(13) 0.0221(14) 0.0194(13)
F34 0.0570(16) 0.0764(18) 0.0817(18) -0.0067(14) -0.0018(14) 0.0121(14)
F35 0.095(2) 0.102(2) 0.0754(18) 0.0423(17) 0.0393(17) 0.0418(18)
F36 0.0429(13) 0.0659(15) 0.0631(14) -0.0114(11) 0.0042(11) -0.0096(11)
F37 0.0513(14) 0.0548(13) 0.0668(14) -0.0046(11) 0.0207(11) -0.0079(11)
F38 0.0651(18) 0.0488(14) 0.105(2) -0.0015(14) 0.0023(16) -0.0014(12)
F39 0.0657(18) 0.0528(15) 0.115(2) -0.0090(14) 0.0261(16) -0.0145(13)
F40 0.0764(19) 0.0611(16) 0.108(2) -0.0334(15) 0.0338(17) -0.0110(14)
F41 0.0745(18) 0.106(2) 0.0471(13) 0.0200(13) 0.0254(12) 0.0209(16)
F42 0.0704(17) 0.0629(16) 0.0611(14) 0.0168(12) 0.0072(12) -0.0021(13)
F43 0.0661(17) 0.0914(19) 0.0493(13) 0.0185(13) 0.0095(12) 0.0149(14)
F44 0.0724(19) 0.081(2) 0.0815(19) 0.0070(16) -0.0193(15) -0.0024(16)
F45 0.0563(16) 0.143(3) 0.0528(14) 0.0220(16) 0.0168(12) 0.0197(17)
F46 0.0544(15) 0.0584(15) 0.0826(18) -0.0098(13) -0.0149(13) 0.0114(12)
F47 0.0477(14) 0.098(2) 0.0561(14) -0.0147(13) 0.0112(11) -0.0148(13)
F48 0.0567(15) 0.0748(17) 0.0514(13) -0.0082(12) -0.0077(11) -0.0051(13)
F49 0.0620(16) 0.0618(16) 0.0665(15) -0.0056(12) 0.0060(12) 0.0056(12)
F50 0.0670(17) 0.0893(19) 0.0505(13) -0.0130(13) 0.0152(12) -0.0139(14)
F51 0.075(2) 0.129(3) 0.083(2) 0.0370(19) 0.0264(17) 0.0354(19)
F52 0.087(2) 0.153(3) 0.089(2) 0.007(2) 0.0168(18) 0.068(2)
F53 0.078(2) 0.137(3) 0.0684(19) 0.0162(19) 0.0104(16) 0.018(2)
F54 0.066(2) 0.276(6) 0.079(2) 0.067(3) 0.0187(18) 0.008(3)
F55 0.075(2) 0.213(5) 0.0715(19) 0.019(2) 0.0171(17) 0.061(3)
F56 0.173(4) 0.252(6) 0.087(2) 0.091(3) 0.079(3) 0.155(4)
F57 0.140(4) 0.139(4) 0.069(2) 0.022(2) 0.046(3) 0.006(3)
F58 0.094(3) 0.143(4) 0.0502(18) 0.0111(19) 0.0242(18) 0.043(2)
F58A 0.055(10) 0.032(8) 0.052(8) 0.011(6) 0.025(7) 0.028(7)
F59 0.134(4) 0.210(6) 0.048(2) 0.040(3) 0.039(2) 0.097(4)
F59A 0.042(10) 0.082(13) 0.080(12) 0.033(10) 0.049(9) 0.027(9)
F60 0.108(4) 0.240(7) 0.047(2) -0.011(3) 0.022(2) 0.016(4)
F60A 0.107(16) 0.076(13) 0.019(8) 0.004(8) 0.026(9) -0.003(11)
F61 0.0717(17) 0.0579(14) 0.0675(15) -0.0052(12) 0.0254(13) -0.0014(12)
F62 0.0788(19) 0.0614(16) 0.093(2) 0.0108(14) 0.0446(16) -0.0007(13)
F63 0.0666(17) 0.0719(17) 0.092(2) 0.0045(14) 0.0360(15) 0.0086(14)
F64 0.086(2) 0.0599(17) 0.122(3) 0.0081(16) 0.0445(19) 0.0085(15)
F65 0.103(2) 0.119(3) 0.0690(18) 0.0165(17) 0.0309(17) 0.049(2)
F66 0.0560(15) 0.0750(16) 0.0507(12) 0.0037(11) 0.0183(11) 0.0152(12)
F67 0.0705(16) 0.0611(15) 0.0549(13) -0.0051(11) 0.0242(12) -0.0083(12)
F68 0.0623(16) 0.0679(15) 0.0545(13) 0.0063(11) 0.0176(12) 0.0070(12)
F69 0.0765(18) 0.0725(16) 0.0599(14) -0.0103(12) 0.0338(13) 0.0007(13)
F70 0.0760(18) 0.0729(17) 0.0700(16) -0.0144(13) 0.0396(14) -0.0202(14)
F71 0.0586(16) 0.0748(17) 0.0882(19) 0.0141(14) 0.0333(14) -0.0044(13)
F72 0.0768(19) 0.0625(16) 0.0895(19) 0.0015(14) 0.0372(16) -0.0090(14)
F73 0.080(2) 0.086(2) 0.121(3) 0.0394(19) 0.041(2) 0.0162(17)
F74 0.102(2) 0.098(2) 0.078(2) 0.0280(18) 0.0409(18) 0.0005(19)
F75 0.092(2) 0.078(2) 0.123(3) 0.0366(18) 0.053(2) -0.0052(17)
F76 0.083(2) 0.146(3) 0.0552(16) -0.0343(18) 0.0179(15) -0.007(2)
F77 0.095(3) 0.125(3) 0.089(2) -0.058(2) -0.0061(19) 0.024(2)
F78 0.067(2) 0.149(3) 0.098(2) -0.049(2) 0.0171(18) -0.019(2)
F79 0.171(4) 0.113(3) 0.091(3) -0.043(2) 0.044(3) -0.054(3)
F80 0.102(3) 0.161(4) 0.092(2) -0.071(2) 0.019(2) -0.029(3)
F81 0.0665(17) 0.110(2) 0.0440(12) -0.0120(13) 0.0155(12) 0.0054(15)
F82 0.0631(16) 0.094(2) 0.0558(14) -0.0015(13) 0.0272(12) 0.0064(14)
F83 0.0813(19) 0.102(2) 0.0574(15) -0.0014(14) 0.0335(14) 0.0236(16)
F84 0.171(4) 0.104(3) 0.126(3) 0.031(2) 0.104(3) 0.052(3)
F85 0.095(2) 0.182(4) 0.0551(17) -0.013(2) 0.0065(17) 0.069(3)
F86 0.0592(15) 0.0670(16) 0.0744(16) -0.0006(13) 0.0272(13) -0.0144(12)
F87 0.0523(15) 0.0662(16) 0.0698(15) -0.0003(12) 0.0054(12) -0.0054(12)
F88 0.083(2) 0.098(2) 0.0600(15) -0.0092(14) 0.0230(14) -0.0239(16)
F89 0.0695(18) 0.090(2) 0.0788(18) -0.0218(15) 0.0151(15) -0.0255(16)
F90 0.0734(19) 0.0759(18) 0.0826(18) -0.0178(15) 0.0202(15) -0.0003(16)
F91 0.083(2) 0.086(2) 0.0805(19) -0.0350(16) 0.0105(16) -0.0028(16)
F92 0.103(2) 0.0630(16) 0.094(2) -0.0067(15) 0.0530(18) -0.0114(15)
F93 0.089(2) 0.0669(18) 0.087(2) 0.0005(14) 0.0313(17) 0.0054(15)
F94 0.094(2) 0.085(2) 0.111(2) 0.0293(18) 0.057(2) 0.0231(17)
F95 0.080(2) 0.089(2) 0.087(2) -0.0222(17) 0.0019(16) 0.0101(17)
F96 0.0616(15) 0.0622(14) 0.0488(12) 0.0055(11) 0.0146(11) -0.0035(12)
F97 0.0665(17) 0.0690(16) 0.0582(14) 0.0035(12) -0.0004(12) -0.0147(13)
F98 0.0630(17) 0.099(2) 0.0734(17) -0.0150(16) 0.0153(14) 0.0100(16)
F99 0.0662(17) 0.089(2) 0.0634(15) 0.0165(14) 0.0078(13) 0.0102(15)
F100 0.0591(17) 0.127(3) 0.088(2) 0.0376(19) 0.0304(15) 0.0115(17)
C1 0.039(2) 0.048(2) 0.0401(18) -0.0058(15) 0.0056(15) -0.0034(16)
C2 0.039(2) 0.049(2) 0.0324(16) -0.0023(14) 0.0034(14) -0.0011(16)
C3 0.0363(19) 0.047(2) 0.0373(17) -0.0025(15) 0.0026(14) 0.0021(16)
C4 0.0360(19) 0.051(2) 0.0394(17) -0.0027(15) 0.0051(15) 0.0037(16)
C5 0.0330(19) 0.051(2) 0.0455(19) -0.0053(16) 0.0054(15) 0.0008(16)
C6 0.0299(19) 0.054(2) 0.0437(19) -0.0037(16) 0.0044(15) -0.0014(16)
C7 0.0301(19) 0.057(2) 0.0471(19) -0.0072(17) 0.0062(15) -0.0041(16)
C8 0.039(2) 0.051(2) 0.049(2) -0.0050(17) 0.0080(16) -0.0077(17)
C9 0.038(2) 0.048(2) 0.0398(18) -0.0074(15) 0.0043(15) -0.0071(16)
C10 0.043(2) 0.0419(19) 0.0403(18) -0.0050(15) 0.0082(15) -0.0069(16)
C11 0.040(2) 0.046(2) 0.0351(16) -0.0033(14) 0.0079(15) -0.0037(16)
C12 0.042(2) 0.046(2) 0.0329(16) -0.0029(14) 0.0060(15) -0.0029(16)
C13 0.042(2) 0.046(2) 0.0327(16) -0.0019(14) 0.0093(14) -0.0007(16)
C14 0.043(2) 0.043(2) 0.0356(17) 0.0017(14) 0.0066(15) -0.0032(16)
C15 0.040(2) 0.0421(19) 0.0380(17) -0.0009(14) 0.0054(15) 0.0013(16)
C16 0.037(2) 0.045(2) 0.0477(19) -0.0051(16) 0.0074(16) 0.0007(16)
C17 0.039(2) 0.047(2) 0.0464(19) -0.0053(16) 0.0073(16) 0.0028(16)
C18 0.039(2) 0.050(2) 0.0454(19) -0.0091(16) 0.0080(16) 0.0025(17)
C19 0.039(2) 0.051(2) 0.0472(19) -0.0085(16) 0.0116(16) 0.0033(17)
C20 0.0307(19) 0.056(2) 0.0469(19) -0.0086(17) 0.0083(15) 0.0022(16)
C21 0.034(2) 0.063(2) 0.0449(19) -0.0083(17) 0.0114(16) 0.0013(17)
C22 0.036(2) 0.058(2) 0.051(2) -0.0021(18) 0.0145(16) -0.0042(17)
C23 0.040(2) 0.059(2) 0.049(2) 0.0003(17) 0.0176(17) -0.0057(18)
C24 0.039(2) 0.057(2) 0.0464(19) 0.0026(17) 0.0128(16) -0.0113(18)
C25 0.041(2) 0.047(2) 0.049(2) -0.0032(16) 0.0120(16) -0.0107(17)
C26 0.043(2) 0.045(2) 0.0425(18) -0.0018(15) 0.0095(16) -0.0066(16)
C27 0.047(2) 0.0403(19) 0.0429(18) -0.0056(15) 0.0113(16) -0.0059(16)
C28 0.044(2) 0.0422(19) 0.0388(17) -0.0049(15) 0.0083(15) -0.0002(16)
C29 0.043(2) 0.0396(19) 0.0399(17) -0.0021(14) 0.0110(15) 0.0015(16)
C30 0.042(2) 0.0427(19) 0.0382(17) -0.0010(14) 0.0128(15) 0.0002(16)
C31 0.040(2) 0.049(2) 0.0387(17) -0.0029(15) 0.0151(15) -0.0006(16)
C32 0.038(2) 0.0420(19) 0.0445(18) -0.0012(15) 0.0130(15) -0.0015(15)
C33 0.042(2) 0.045(2) 0.0426(18) -0.0007(15) 0.0102(16) -0.0022(16)
C34 0.045(2) 0.0400(19) 0.0459(19) -0.0024(15) 0.0107(16) -0.0034(16)
C35 0.042(2) 0.0387(19) 0.0468(19) -0.0042(15) 0.0070(16) -0.0031(16)
C36 0.046(2) 0.041(2) 0.051(2) -0.0118(16) 0.0086(17) -0.0015(17)
C37 0.044(2) 0.045(2) 0.049(2) -0.0143(16) 0.0089(17) 0.0010(17)
C38 0.045(2) 0.051(2) 0.0431(19) -0.0143(16) 0.0090(16) -0.0002(17)
C39 0.038(2) 0.057(2) 0.0430(18) -0.0116(17) 0.0113(16) -0.0003(17)
C40 0.045(2) 0.060(2) 0.0391(18) -0.0083(17) 0.0142(16) 0.0016(18)
C41 0.043(2) 0.064(3) 0.0404(18) -0.0039(17) 0.0163(16) -0.0003(19)
C42 0.044(2) 0.066(3) 0.0398(18) -0.0012(17) 0.0175(16) -0.0021(19)
C43 0.049(2) 0.067(3) 0.0374(18) 0.0025(17) 0.0151(17) -0.003(2)
C44 0.048(2) 0.058(2) 0.044(2) 0.0075(17) 0.0155(17) -0.0016(19)
C45 0.046(2) 0.052(2) 0.0448(19) 0.0075(16) 0.0150(17) -0.0041(18)
C46 0.041(2) 0.051(2) 0.047(2) 0.0058(16) 0.0114(16) -0.0044(17)
C47 0.041(2) 0.045(2) 0.0431(18) 0.0070(15) 0.0096(16) 0.0006(16)
C48 0.044(2) 0.043(2) 0.0421(18) 0.0034(15) 0.0120(16) 0.0004(16)
C49 0.0364(19) 0.048(2) 0.0421(18) -0.0001(15) 0.0101(15) 0.0002(16)
C50 0.0348(19) 0.045(2) 0.0418(18) -0.0001(15) 0.0127(15) -0.0008(15)
C51 0.0330(19) 0.052(2) 0.0431(18) -0.0022(16) 0.0113(15) -0.0010(16)
C52 0.0350(19) 0.050(2) 0.0466(19) -0.0052(16) 0.0146(16) -0.0032(16)
C53 0.0311(19) 0.052(2) 0.049(2) -0.0076(16) 0.0083(15) -0.0049(16)
C54 0.044(2) 0.045(2) 0.0440(19) -0.0093(16) 0.0082(16) -0.0053(17)
C55 0.035(2) 0.047(2) 0.052(2) -0.0131(17) 0.0076(16) -0.0040(16)
C56 0.041(2) 0.052(2) 0.0425(18) -0.0134(16) 0.0064(16) -0.0055(17)
C57 0.040(2) 0.060(2) 0.0413(18) -0.0174(17) 0.0073(16) -0.0020(18)
C58 0.041(2) 0.060(2) 0.0361(17) -0.0080(16) 0.0052(15) -0.0020(18)
C59 0.043(2) 0.072(3) 0.0342(17) -0.0075(17) 0.0117(16) -0.0021(19)
C60 0.047(2) 0.062(2) 0.0357(17) -0.0015(16) 0.0106(16) 0.0010(19)
C61 0.043(2) 0.064(2) 0.0339(17) 0.0011(16) 0.0070(15) 0.0010(18)
C62 0.047(2) 0.058(2) 0.0388(18) 0.0047(16) 0.0132(16) 0.0009(18)
C63 0.042(2) 0.051(2) 0.0407(18) 0.0088(16) 0.0100(16) 0.0043(17)
C64 0.038(2) 0.049(2) 0.0403(18) 0.0042(15) 0.0088(15) 0.0023(16)
C65 0.0340(19) 0.059(2) 0.0359(17) 0.0018(16) 0.0029(14) 0.0021(17)
C66 0.0294(18) 0.053(2) 0.0451(19) -0.0037(16) 0.0053(15) -0.0004(16)
C67 0.0280(18) 0.057(2) 0.048(2) -0.0075(17) 0.0047(15) -0.0035(16)
C68 0.039(2) 0.055(2) 0.0459(19) -0.0087(17) 0.0076(16) -0.0057(17)
C69 0.039(2) 0.065(3) 0.0340(17) -0.0045(16) 0.0050(15) -0.0006(18)
C70 0.037(2) 0.058(2) 0.0366(17) 0.0001(16) 0.0018(15) -0.0009(17)
C71 0.043(2) 0.054(2) 0.0410(19) -0.0059(16) 0.0044(16) 0.0008(18)
C72 0.050(2) 0.072(3) 0.047(2) -0.012(2) 0.0091(19) -0.004(2)
C73 0.048(2) 0.051(2) 0.0391(18) -0.0030(16) 0.0086(16) -0.0021(18)
C74 0.067(3) 0.052(2) 0.044(2) -0.0056(18) 0.008(2) 0.003(2)
C75 0.052(2) 0.047(2) 0.051(2) -0.0057(17) 0.0121(18) 0.0016(18)
C76 0.059(3) 0.049(2) 0.058(2) -0.0017(19) 0.007(2) 0.009(2)
C77 0.039(2) 0.052(2) 0.052(2) -0.0092(18) 0.0071(17) -0.0008(17)
C78 0.055(3) 0.046(2) 0.059(2) -0.0030(18) 0.018(2) 0.0011(19)
C79 0.042(2) 0.043(2) 0.057(2) 0.0019(17) 0.0171(17) 0.0015(17)
C80 0.058(3) 0.051(2) 0.055(2) 0.0017(18) 0.024(2) -0.0029(19)
C81 0.049(2) 0.056(2) 0.051(2) 0.0075(18) 0.0124(18) -0.0029(19)
C82 0.068(3) 0.057(3) 0.078(3) 0.009(2) 0.034(3) -0.004(2)
C83 0.052(2) 0.046(2) 0.049(2) 0.0030(17) 0.0173(18) -0.0019(18)
C84 0.060(3) 0.059(3) 0.055(2) 0.009(2) 0.019(2) 0.010(2)
C85 0.047(2) 0.053(2) 0.053(2) -0.0074(18) 0.0108(18) -0.0044(18)
C86 0.051(3) 0.052(2) 0.081(3) -0.013(2) 0.013(2) -0.010(2)
C87 0.054(2) 0.069(3) 0.0404(19) 0.0080(18) 0.0159(18) 0.007(2)
C88 0.058(3) 0.065(3) 0.048(2) 0.008(2) 0.0080(19) 0.006(2)
C89 0.047(2) 0.060(3) 0.051(2) -0.0045(18) 0.0117(18) -0.0052(19)
C90 0.061(3) 0.054(3) 0.049(2) -0.0043(18) 0.011(2) -0.007(2)
C91 0.046(3) 0.102(4) 0.050(2) 0.004(2) 0.0138(19) 0.016(2)
C92 0.055(3) 0.083(3) 0.049(2) 0.010(2) 0.0183(19) 0.014(2)
C93 0.052(3) 0.073(3) 0.051(2) 0.009(2) 0.0201(19) 0.014(2)
C94 0.045(2) 0.070(3) 0.051(2) -0.0003(19) 0.0180(18) 0.011(2)
C95 0.042(2) 0.079(3) 0.051(2) -0.005(2) 0.0176(18) 0.006(2)
C96 0.038(2) 0.095(4) 0.050(2) -0.003(2) 0.0127(18) 0.013(2)
C97 0.041(2) 0.093(4) 0.050(2) -0.013(2) 0.0115(18) 0.003(2)
C98 0.044(2) 0.104(4) 0.044(2) -0.014(2) 0.0068(18) 0.007(2)
C99 0.044(2) 0.114(4) 0.041(2) -0.004(2) 0.0056(18) 0.012(3)
C100 0.057(3) 0.108(4) 0.037(2) -0.001(2) 0.0085(19) 0.016(3)
C101 0.056(3) 0.102(4) 0.041(2) 0.012(2) 0.0183(19) 0.022(3)
C102 0.057(3) 0.081(3) 0.049(2) 0.012(2) 0.019(2) 0.019(2)
C103 0.059(3) 0.071(3) 0.051(2) 0.017(2) 0.026(2) 0.014(2)
C104 0.060(3) 0.059(2) 0.055(2) 0.0129(19) 0.025(2) 0.007(2)
C105 0.056(3) 0.058(2) 0.055(2) 0.0074(19) 0.021(2) 0.008(2)
C106 0.052(2) 0.059(2) 0.054(2) 0.0077(19) 0.0218(19) 0.0042(19)
C107 0.047(2) 0.064(3) 0.051(2) 0.0012(18) 0.0206(18) 0.0064(19)
C108 0.051(2) 0.060(2) 0.048(2) -0.0005(18) 0.0212(18) -0.0012(19)
C109 0.047(2) 0.063(3) 0.047(2) -0.0050(18) 0.0212(18) -0.0034(19)
C110 0.039(2) 0.078(3) 0.049(2) -0.011(2) 0.0168(17) -0.001(2)
C111 0.040(2) 0.080(3) 0.053(2) -0.008(2) 0.0176(18) -0.007(2)
C112 0.036(2) 0.090(3) 0.057(2) -0.015(2) 0.0106(18) -0.005(2)
C113 0.039(2) 0.091(3) 0.058(2) -0.021(2) 0.0140(19) -0.013(2)
C114 0.040(2) 0.095(4) 0.062(3) -0.028(2) 0.011(2) -0.012(2)
C115 0.043(2) 0.106(4) 0.045(2) -0.021(2) 0.0039(18) -0.001(2)
C116 0.054(3) 0.106(4) 0.042(2) -0.019(2) 0.0048(19) 0.007(3)
C117 0.051(3) 0.097(4) 0.0378(19) -0.005(2) 0.0112(18) 0.013(3)
C118 0.059(3) 0.090(4) 0.0385(19) 0.000(2) 0.0188(19) 0.015(2)
C119 0.053(3) 0.089(3) 0.0386(19) 0.005(2) 0.0209(18) 0.014(2)
C120 0.050(2) 0.076(3) 0.047(2) 0.013(2) 0.0240(19) 0.011(2)
C121 0.055(3) 0.069(3) 0.052(2) 0.012(2) 0.023(2) 0.008(2)
C122 0.047(2) 0.064(3) 0.056(2) 0.0125(19) 0.0251(19) 0.0032(19)
C123 0.055(3) 0.059(2) 0.057(2) 0.0108(19) 0.023(2) 0.003(2)
C124 0.052(2) 0.052(2) 0.053(2) -0.0008(18) 0.0173(19) -0.0040(19)
C125 0.055(2) 0.050(2) 0.052(2) -0.0022(17) 0.0186(19) -0.0072(19)
C126 0.054(2) 0.054(2) 0.0433(19) -0.0038(17) 0.0136(17) -0.0059(19)
C127 0.052(2) 0.057(2) 0.0411(19) -0.0040(17) 0.0152(17) -0.0052(19)
C128 0.045(2) 0.062(2) 0.0385(18) -0.0022(16) 0.0152(16) -0.0048(19)
C129 0.050(2) 0.065(3) 0.0427(19) -0.0053(18) 0.0213(17) -0.008(2)
C130 0.051(2) 0.062(2) 0.047(2) -0.0021(18) 0.0215(18) -0.008(2)
C131 0.050(2) 0.076(3) 0.055(2) -0.012(2) 0.024(2) -0.018(2)
C132 0.049(3) 0.073(3) 0.061(2) -0.010(2) 0.021(2) -0.015(2)
C133 0.052(3) 0.067(3) 0.054(2) -0.0101(19) 0.0185(19) -0.015(2)
C134 0.052(2) 0.066(3) 0.060(2) -0.017(2) 0.020(2) -0.013(2)
C135 0.053(3) 0.081(3) 0.058(2) -0.023(2) 0.015(2) -0.013(2)
C136 0.054(3) 0.092(4) 0.052(2) -0.020(2) 0.012(2) -0.002(2)
C137 0.054(3) 0.080(3) 0.044(2) -0.015(2) 0.0139(19) 0.003(2)
C138 0.052(2) 0.083(3) 0.042(2) -0.002(2) 0.0150(18) 0.008(2)
C139 0.045(2) 0.072(3) 0.044(2) 0.0033(19) 0.0185(17) 0.009(2)
C140 0.044(2) 0.068(3) 0.048(2) 0.0027(19) 0.0221(18) 0.0054(19)
C141 0.040(2) 0.064(3) 0.050(2) 0.0055(18) 0.0161(17) 0.0028(18)
C142 0.041(2) 0.064(3) 0.054(2) 0.0047(19) 0.0207(18) -0.0036(19)
C143 0.039(2) 0.057(2) 0.050(2) 0.0028(18) 0.0133(17) -0.0034(18)
C144 0.049(2) 0.056(2) 0.050(2) 0.0000(18) 0.0141(18) -0.0057(19)
C145 0.047(2) 0.056(2) 0.0432(19) -0.0051(17) 0.0114(17) -0.0071(18)
C146 0.046(2) 0.061(2) 0.0397(19) -0.0026(17) 0.0087(16) -0.0069(19)
C147 0.052(2) 0.057(2) 0.0393(18) 0.0002(16) 0.0145(17) -0.0097(19)
C148 0.050(2) 0.057(2) 0.0404(18) 0.0040(16) 0.0133(17) -0.0057(18)
C149 0.052(2) 0.057(2) 0.045(2) -0.0032(17) 0.0181(18) -0.0123(19)
C150 0.056(3) 0.056(2) 0.053(2) -0.0049(18) 0.0207(19) -0.009(2)
C151 0.050(2) 0.059(2) 0.045(2) -0.0020(17) 0.0139(18) -0.0037(19)
C152 0.053(2) 0.062(3) 0.051(2) -0.0097(19) 0.0175(19) -0.004(2)
C153 0.051(2) 0.067(3) 0.046(2) -0.0079(18) 0.0162(18) 0.001(2)
C154 0.045(2) 0.062(2) 0.048(2) -0.0044(18) 0.0161(17) 0.0047(19)
C155 0.043(2) 0.058(2) 0.0451(19) 0.0011(17) 0.0124(16) 0.0039(18)
C156 0.038(2) 0.059(2) 0.047(2) 0.0019(17) 0.0136(16) 0.0026(18)
C157 0.036(2) 0.063(3) 0.0455(19) -0.0002(17) 0.0096(16) -0.0019(18)
C158 0.047(2) 0.054(2) 0.0436(19) 0.0023(17) 0.0099(17) -0.0053(18)
C159 0.047(2) 0.055(2) 0.0425(19) 0.0025(16) 0.0092(17) -0.0028(18)
C160 0.045(2) 0.054(2) 0.0452(19) 0.0011(17) 0.0116(17) -0.0001(18)
C161 0.063(3) 0.134(5) 0.051(2) 0.007(3) 0.018(2) 0.037(3)
C162 0.059(3) 0.172(7) 0.060(3) 0.023(4) 0.022(3) 0.032(4)
C163 0.087(4) 0.139(5) 0.061(3) 0.039(3) 0.038(3) 0.057(4)
C164 0.030(3) 0.200(8) 0.034(2) -0.016(3) -0.001(2) 0.039(4)
C165 0.058(15) 0.073(16) 0.039(13) 0.022(12) 0.001(12) 0.008(13)
C166 0.063(3) 0.059(3) 0.064(3) 0.006(2) 0.030(2) -0.002(2)
C167 0.073(3) 0.069(3) 0.070(3) 0.008(2) 0.034(3) 0.008(2)
C168 0.055(3) 0.058(2) 0.053(2) -0.0057(19) 0.021(2) -0.003(2)
C169 0.059(3) 0.063(3) 0.052(2) -0.006(2) 0.020(2) -0.001(2)
C170 0.059(3) 0.065(3) 0.076(3) 0.008(2) 0.033(2) 0.004(2)
C171 0.088(4) 0.071(3) 0.095(4) 0.022(3) 0.044(3) 0.003(3)
C172 0.060(3) 0.114(4) 0.061(3) -0.034(3) 0.008(2) -0.002(3)
C173 0.091(5) 0.119(5) 0.075(4) -0.044(4) 0.021(3) -0.017(4)
C174 0.059(3) 0.086(3) 0.039(2) -0.001(2) 0.0117(19) 0.008(2)
C175 0.087(4) 0.095(4) 0.052(3) 0.011(2) 0.034(3) 0.023(3)
C176 0.049(2) 0.057(2) 0.061(2) 0.002(2) 0.016(2) -0.008(2)
C177 0.058(3) 0.067(3) 0.066(3) -0.010(2) 0.016(2) -0.014(2)
C178 0.072(3) 0.065(3) 0.056(2) -0.010(2) 0.025(2) -0.012(2)
C179 0.072(3) 0.054(3) 0.066(3) 0.001(2) 0.023(2) 0.000(2)
C180 0.053(2) 0.058(2) 0.049(2) 0.0048(18) 0.0091(18) -0.008(2)
C181 0.052(3) 0.076(3) 0.050(2) 0.006(2) 0.009(2) -0.004(2)

loop_
_atom_type_symbol
_atom_type_description
_atom_type_scat_dispersion_real
_atom_type_scat_dispersion_imag
_atom_type_scat_source
C C 0.0033 0.0016 'International Tables Vol C Tables 4.2.6.8 and 6.1.1.4'
F F 0.0171 0.0103 'International Tables Vol C Tables 4.2.6.8 and 6.1.1.4'

loop_
_geom_angle_atom_site_label_1
_geom_angle_atom_site_label_2
_geom_angle_atom_site_label_3
_geom_angle
_geom_angle_site_symmetry_1
_geom_angle_site_symmetry_3
_geom_angle_publ_flag
C165 F57 F59A 90(3) . . ?
C165 F57 F58A 82(2) . . ?
F59A F57 F58A 140.6(12) . . ?
C165 F57 C163 61(2) . . ?
F59A F57 C163 114.8(12) . . ?
F58A F57 C163 94.7(8) . . ?
F57 F58A C165 37.7(13) . . ?
F60A F59 C164 104.8(9) . . ?
F60A F59 C165 38.5(14) . . ?
C164 F59 C165 66.8(11) . . ?
F57 F59A C165 40.9(17) . . ?
C165 F60A F59 99(2) . . ?
C2 C1 C9 110.0(3) . . ?
C2 C1 C6 110.1(3) . . ?
C9 C1 C6 100.9(3) . . ?
C2 C1 C71 108.3(3) . . ?
C9 C1 C71 115.8(3) . . ?
C6 C1 C71 111.5(3) . . ?
C3 C2 C12 118.2(3) . . ?
C3 C2 C1 116.8(3) . . ?
C12 C2 C1 123.4(3) . . ?
C15 C3 C2 122.4(3) . . ?
C15 C3 C4 107.9(3) . . ?
C2 C3 C4 122.8(3) . . ?
C17 C4 C5 125.8(3) . . ?
C17 C4 C3 109.8(3) . . ?
C5 C4 C3 118.1(3) . . ?
C6 C5 C4 117.9(3) . . ?
C6 C5 C20 119.4(4) . . ?
C4 C5 C20 115.5(3) . . ?
C5 C6 C7 121.6(3) . . ?
C5 C6 C1 124.8(3) . . ?
C7 C6 C1 108.6(3) . . ?
C22 C7 C8 120.0(4) . . ?
C22 C7 C6 120.5(4) . . ?
C8 C7 C6 109.7(3) . . ?
C25 C8 C7 119.7(3) . . ?
C25 C8 C9 120.4(4) . . ?
C7 C8 C9 108.9(3) . . ?
C10 C9 C8 118.7(3) . . ?
C10 C9 C1 124.1(3) . . ?
C8 C9 C1 109.6(3) . . ?
C9 C10 C27 119.9(3) . . ?
C9 C10 C11 123.0(3) . . ?
C27 C10 C11 109.1(3) . . ?
C12 C11 C10 111.2(3) . . ?
C12 C11 C29 110.8(3) . . ?
C10 C11 C29 100.1(3) . . ?
C12 C11 C73 109.5(3) . . ?
C10 C11 C73 115.0(3) . . ?
C29 C11 C73 110.0(3) . . ?
C2 C12 C13 118.7(3) . . ?
C2 C12 C11 122.7(3) . . ?
C13 C12 C11 116.5(3) . . ?
C12 C13 C14 121.8(3) . . ?
C12 C13 C31 121.8(3) . . ?
C14 C13 C31 108.8(3) . . ?
C15 C14 C13 118.1(3) . . ?
C15 C14 C33 123.9(3) . . ?
C13 C14 C33 111.2(3) . . ?
C14 C15 C3 119.9(3) . . ?
C14 C15 C16 123.5(3) . . ?
C3 C15 C16 110.0(3) . . ?
C35 C16 C15 106.8(3) . . ?
C35 C16 C75 108.0(3) . . ?
C15 C16 C75 112.9(3) . . ?
C35 C16 C17 110.9(3) . . ?
C15 C16 C17 100.7(3) . . ?
C75 C16 C17 117.0(3) . . ?
C4 C17 C18 121.1(4) . . ?
C4 C17 C16 110.2(3) . . ?
C18 C17 C16 124.2(3) . . ?
C17 C18 C19 109.8(3) . . ?
C17 C18 C37 109.8(3) . . ?
C19 C18 C37 100.1(3) . . ?
C17 C18 C77 111.3(3) . . ?
C19 C18 C77 111.0(3) . . ?
C37 C18 C77 114.3(3) . . ?
C39 C19 C20 120.3(4) . . ?
C39 C19 C18 110.6(3) . . ?
C20 C19 C18 124.5(3) . . ?
C19 C20 C21 116.6(3) . . ?
C19 C20 C5 118.6(4) . . ?
C21 C20 C5 118.2(3) . . ?
C20 C21 C41 121.7(4) . . ?
C20 C21 C22 121.4(3) . . ?
C41 C21 C22 106.7(4) . . ?
C7 C22 C21 118.8(4) . . ?
C7 C22 C23 120.7(4) . . ?
C21 C22 C23 109.1(3) . . ?
C24 C23 C42 119.6(4) . . ?
C24 C23 C22 119.9(4) . . ?
C42 C23 C22 107.0(4) . . ?
C23 C24 C45 121.3(4) . . ?
C23 C24 C25 119.6(4) . . ?
C45 C24 C25 108.3(3) . . ?
C26 C25 C8 120.6(3) . . ?
C26 C25 C24 109.0(3) . . ?
C8 C25 C24 120.1(4) . . ?
C27 C26 C25 117.7(4) . . ?
C27 C26 C46 124.0(3) . . ?
C25 C26 C46 110.2(3) . . ?
C26 C27 C10 122.1(4) . . ?
C26 C27 C28 122.6(3) . . ?
C10 C27 C28 107.5(3) . . ?
C29 C28 C27 111.3(3) . . ?
C29 C28 C48 122.8(3) . . ?
C27 C28 C48 121.9(3) . . ?
C28 C29 C30 123.8(3) . . ?
C28 C29 C11 109.8(3) . . ?
C30 C29 C11 122.2(3) . . ?
C31 C30 C29 117.2(3) . . ?
C31 C30 C50 119.0(3) . . ?
C29 C30 C50 116.6(3) . . ?
C30 C31 C32 121.6(3) . . ?
C30 C31 C13 121.7(3) . . ?
C32 C31 C13 106.9(3) . . ?
C52 C32 C31 119.5(3) . . ?
C52 C32 C33 123.1(3) . . ?
C31 C32 C33 110.9(3) . . ?
C34 C33 C14 108.6(3) . . ?
C34 C33 C32 109.0(3) . . ?
C14 C33 C32 98.8(3) . . ?
C34 C33 C79 114.0(3) . . ?
C14 C33 C79 115.3(3) . . ?
C32 C33 C79 110.0(3) . . ?
C35 C34 C33 123.1(3) . . ?
C35 C34 C54 109.6(3) . . ?
C33 C34 C54 124.1(3) . . ?
C34 C35 C36 111.4(3) . . ?
C34 C35 C16 125.4(3) . . ?
C36 C35 C16 120.5(3) . . ?
C37 C36 C55 121.2(4) . . ?
C37 C36 C35 122.7(4) . . ?
C55 C36 C35 107.5(3) . . ?
C36 C37 C38 117.7(4) . . ?
C36 C37 C18 123.8(3) . . ?
C38 C37 C18 109.6(3) . . ?
C57 C38 C37 121.5(4) . . ?
C57 C38 C39 119.1(4) . . ?
C37 C38 C39 109.1(3) . . ?
C19 C39 C40 122.2(4) . . ?
C19 C39 C38 108.3(3) . . ?
C40 C39 C38 121.7(4) . . ?
C41 C40 C39 117.0(4) . . ?
C41 C40 C59 118.3(4) . . ?
C39 C40 C59 118.2(4) . . ?
C40 C41 C42 122.4(4) . . ?
C40 C41 C21 119.5(4) . . ?
C42 C41 C21 108.3(3) . . ?
C43 C42 C23 118.9(4) . . ?
C43 C42 C41 119.5(4) . . ?
C23 C42 C41 108.9(3) . . ?
C42 C43 C44 120.8(4) . . ?
C42 C43 C60 118.9(4) . . ?
C44 C43 C60 110.1(4) . . ?
C45 C44 C43 120.4(4) . . ?
C45 C44 C62 122.8(4) . . ?
C43 C44 C62 108.2(3) . . ?
C44 C45 C24 118.8(4) . . ?
C44 C45 C46 124.1(4) . . ?
C24 C45 C46 110.3(3) . . ?
C45 C46 C47 108.7(3) . . ?
C45 C46 C81 114.0(3) . . ?
C47 C46 C81 113.7(3) . . ?
C45 C46 C26 99.4(3) . . ?
C47 C46 C26 108.2(3) . . ?
C81 C46 C26 111.9(3) . . ?
C63 C47 C48 108.7(3) . . ?
C63 C47 C46 122.8(3) . . ?
C48 C47 C46 124.4(3) . . ?
C28 C48 C49 108.3(3) . . ?
C28 C48 C47 110.3(3) . . ?
C49 C48 C47 102.0(3) . . ?
C28 C48 C83 108.3(3) . . ?
C49 C48 C83 111.0(3) . . ?
C47 C48 C83 116.7(3) . . ?
C64 C49 C50 120.9(3) . . ?
C64 C49 C48 109.8(3) . . ?
C50 C49 C48 123.8(3) . . ?
C51 C50 C49 115.3(3) . . ?
C51 C50 C30 117.6(3) . . ?
C49 C50 C30 119.3(3) . . ?
C50 C51 C52 122.0(3) . . ?
C50 C51 C66 122.5(3) . . ?
C52 C51 C66 107.1(3) . . ?
C32 C52 C51 119.8(3) . . ?
C32 C52 C53 123.3(3) . . ?
C51 C52 C53 107.9(3) . . ?
C67 C53 C52 107.5(3) . . ?
C67 C53 C54 125.2(3) . . ?
C52 C53 C54 121.7(3) . . ?
C53 C54 C85 111.8(3) . . ?
C53 C54 C55 107.0(3) . . ?
C85 C54 C55 113.8(3) . . ?
C53 C54 C34 108.9(3) . . ?
C85 C54 C34 113.6(3) . . ?
C55 C54 C34 100.9(3) . . ?
C56 C55 C36 120.6(4) . . ?
C56 C55 C54 123.6(4) . . ?
C36 C55 C54 108.7(3) . . ?
C55 C56 C57 118.0(4) . . ?
C55 C56 C68 124.3(3) . . ?
C57 C56 C68 108.6(3) . . ?
C38 C57 C56 120.4(4) . . ?
C38 C57 C58 119.4(4) . . ?
C56 C57 C58 109.7(3) . . ?
C59 C58 C69 121.4(4) . . ?
C59 C58 C57 122.4(4) . . ?
C69 C58 C57 108.8(3) . . ?
C58 C59 C60 116.4(4) . . ?
C58 C59 C40 118.7(4) . . ?
C60 C59 C40 118.5(4) . . ?
C61 C60 C59 120.9(4) . . ?
C61 C60 C43 108.7(4) . . ?
C59 C60 C43 122.2(4) . . ?
C70 C61 C60 121.0(4) . . ?
C70 C61 C62 124.6(3) . . ?
C60 C61 C62 109.7(3) . . ?
C63 C62 C61 109.7(3) . . ?
C63 C62 C44 108.0(3) . . ?
C61 C62 C44 101.4(3) . . ?
C63 C62 C87 114.3(3) . . ?
C61 C62 C87 111.2(3) . . ?
C44 C62 C87 111.4(3) . . ?
C47 C63 C64 111.7(3) . . ?
C47 C63 C62 126.0(4) . . ?
C64 C63 C62 119.6(3) . . ?
C49 C64 C65 123.0(3) . . ?
C49 C64 C63 106.7(3) . . ?
C65 C64 C63 123.8(3) . . ?
C66 C65 C64 116.4(3) . . ?
C66 C65 C70 117.7(4) . . ?
C64 C65 C70 118.1(3) . . ?
C65 C66 C51 120.2(3) . . ?
C65 C66 C67 123.7(3) . . ?
C51 C66 C67 107.2(3) . . ?
C53 C67 C66 110.2(3) . . ?
C53 C67 C68 124.7(4) . . ?
C66 C67 C68 120.7(3) . . ?
C67 C68 C56 107.4(3) . . ?
C67 C68 C69 108.4(3) . . ?
C56 C68 C69 101.5(3) . . ?
C67 C68 C89 110.2(3) . . ?
C56 C68 C89 119.4(3) . . ?
C69 C68 C89 109.2(3) . . ?
C70 C69 C58 120.7(4) . . ?
C70 C69 C68 125.1(3) . . ?
C58 C69 C68 109.4(4) . . ?
C69 C70 C61 116.9(4) . . ?
C69 C70 C65 118.5(3) . . ?
C61 C70 C65 118.2(4) . . ?
F2 C71 F1 107.1(3) . . ?
F2 C71 C72 108.8(3) . . ?
F1 C71 C72 105.7(3) . . ?
F2 C71 C1 107.8(3) . . ?
F1 C71 C1 109.5(3) . . ?
C72 C71 C1 117.5(3) . . ?
F3 C72 F5 107.9(4) . . ?
F3 C72 F4 108.2(3) . . ?
F5 C72 F4 107.4(4) . . ?
F3 C72 C71 112.1(4) . . ?
F5 C72 C71 110.7(3) . . ?
F4 C72 C71 110.4(4) . . ?
F6 C73 F7 107.0(3) . . ?
F6 C73 C74 106.4(3) . . ?
F7 C73 C74 106.0(3) . . ?
F6 C73 C11 109.1(3) . . ?
F7 C73 C11 108.7(3) . . ?
C74 C73 C11 119.0(3) . . ?
F9 C74 F8 108.1(4) . . ?
F9 C74 F10 109.0(4) . . ?
F8 C74 F10 107.8(3) . . ?
F9 C74 C73 111.8(4) . . ?
F8 C74 C73 109.7(3) . . ?
F10 C74 C73 110.5(4) . . ?
F12 C75 F11 106.6(3) . . ?
F12 C75 C16 108.7(3) . . ?
F11 C75 C16 110.3(3) . . ?
F12 C75 C76 105.6(3) . . ?
F11 C75 C76 106.9(3) . . ?
C16 C75 C76 118.1(3) . . ?
F13 C76 F15 109.6(4) . . ?
F13 C76 F14 108.5(4) . . ?
F15 C76 F14 108.1(3) . . ?
F13 C76 C75 110.2(3) . . ?
F15 C76 C75 109.1(4) . . ?
F14 C76 C75 111.4(4) . . ?
F16 C77 F17 107.7(3) . . ?
F16 C77 C78 106.3(3) . . ?
F17 C77 C78 106.2(3) . . ?
F16 C77 C18 110.1(3) . . ?
F17 C77 C18 108.2(3) . . ?
C78 C77 C18 117.8(3) . . ?
F20 C78 F19 109.8(4) . . ?
F20 C78 F18 107.8(4) . . ?
F19 C78 F18 108.4(3) . . ?
F20 C78 C77 111.5(3) . . ?
F19 C78 C77 110.0(3) . . ?
F18 C78 C77 109.3(3) . . ?
F21 C79 F22 106.5(3) . . ?
F21 C79 C80 107.4(3) . . ?
F22 C79 C80 105.4(3) . . ?
F21 C79 C33 110.8(3) . . ?
F22 C79 C33 109.0(3) . . ?
C80 C79 C33 117.1(3) . . ?
F23 C80 F25 108.9(3) . . ?
F23 C80 F24 108.1(3) . . ?
F25 C80 F24 107.7(3) . . ?
F23 C80 C79 110.8(3) . . ?
F25 C80 C79 111.3(3) . . ?
F24 C80 C79 109.9(3) . . ?
F26 C81 F27 106.5(3) . . ?
F26 C81 C82 106.0(3) . . ?
F27 C81 C82 105.8(4) . . ?
F26 C81 C46 110.5(3) . . ?
F27 C81 C46 109.9(3) . . ?
C82 C81 C46 117.6(4) . . ?
F28 C82 F29 108.6(4) . . ?
F28 C82 F30 108.5(4) . . ?
F29 C82 F30 107.7(4) . . ?
F28 C82 C81 111.1(4) . . ?
F29 C82 C81 111.0(4) . . ?
F30 C82 C81 109.8(4) . . ?
F32 C83 F31 107.0(3) . . ?
F32 C83 C84 107.3(3) . . ?
F31 C83 C84 106.2(3) . . ?
F32 C83 C48 109.6(3) . . ?
F31 C83 C48 107.9(3) . . ?
C84 C83 C48 118.4(3) . . ?
F33 C84 F35 109.0(4) . . ?
F33 C84 F34 108.3(4) . . ?
F35 C84 F34 108.3(4) . . ?
F33 C84 C83 110.0(4) . . ?
F35 C84 C83 110.7(4) . . ?
F34 C84 C83 110.4(3) . . ?
F37 C85 F36 107.0(3) . . ?
F37 C85 C86 107.1(4) . . ?
F36 C85 C86 105.4(3) . . ?
F37 C85 C54 109.6(3) . . ?
F36 C85 C54 109.0(3) . . ?
C86 C85 C54 118.1(4) . . ?
F38 C86 F40 108.7(4) . . ?
F38 C86 F39 108.3(4) . . ?
F40 C86 F39 107.3(4) . . ?
F38 C86 C85 111.9(4) . . ?
F40 C86 C85 110.5(4) . . ?
F39 C86 C85 110.0(4) . . ?
F42 C87 F41 107.9(3) . . ?
F42 C87 C88 107.9(4) . . ?
F41 C87 C88 106.4(3) . . ?
F42 C87 C62 109.6(3) . . ?
F41 C87 C62 108.3(3) . . ?
C88 C87 C62 116.3(3) . . ?
F44 C88 F45 108.1(4) . . ?
F44 C88 F43 107.5(4) . . ?
F45 C88 F43 108.7(4) . . ?
F44 C88 C87 111.7(4) . . ?
F45 C88 C87 110.1(4) . . ?
F43 C88 C87 110.7(4) . . ?
F47 C89 F46 107.1(3) . . ?
F47 C89 C90 106.9(3) . . ?
F46 C89 C90 107.6(3) . . ?
F47 C89 C68 110.3(3) . . ?
F46 C89 C68 108.8(3) . . ?
C90 C89 C68 115.8(4) . . ?
F50 C90 F49 108.8(4) . . ?
F50 C90 F48 107.7(3) . . ?
F49 C90 F48 107.9(3) . . ?
F50 C90 C89 113.0(4) . . ?
F49 C90 C89 110.3(3) . . ?
F48 C90 C89 109.0(4) . . ?
C92 C91 C99 110.3(4) . . ?
C92 C91 C161 108.7(5) . . ?
C99 C91 C161 115.3(4) . . ?
C92 C91 C96 109.8(4) . . ?
C99 C91 C96 100.6(4) . . ?
C161 C91 C96 111.9(4) . . ?
C93 C92 C102 117.4(4) . . ?
C93 C92 C91 117.4(4) . . ?
C102 C92 C91 123.6(4) . . ?
C105 C93 C92 123.0(4) . . ?
C105 C93 C94 108.1(4) . . ?
C92 C93 C94 122.4(4) . . ?
C107 C94 C93 109.8(4) . . ?
C107 C94 C95 124.9(4) . . ?
C93 C94 C95 118.7(4) . . ?
C96 C95 C110 119.5(4) . . ?
C96 C95 C94 117.3(4) . . ?
C110 C95 C94 116.3(4) . . ?
C95 C96 C97 121.0(5) . . ?
C95 C96 C91 124.9(5) . . ?
C97 C96 C91 108.6(4) . . ?
C112 C97 C96 120.7(4) . . ?
C112 C97 C98 120.2(5) . . ?
C96 C97 C98 109.3(4) . . ?
C115 C98 C99 122.1(4) . . ?
C115 C98 C97 119.0(5) . . ?
C99 C98 C97 109.0(4) . . ?
C100 C99 C98 118.1(5) . . ?
C100 C99 C91 123.5(5) . . ?
C98 C99 C91 110.4(4) . . ?
C99 C100 C117 119.7(5) . . ?
C99 C100 C101 123.5(5) . . ?
C117 C100 C101 109.4(4) . . ?
C100 C101 C102 111.6(4) . . ?
C100 C101 C119 101.1(4) . . ?
C102 C101 C119 110.1(4) . . ?
C100 C101 C163 114.0(5) . . ?
C102 C101 C163 109.0(5) . . ?
C119 C101 C163 110.8(4) . . ?
C103 C102 C92 119.0(4) . . ?
C103 C102 C101 117.1(4) . . ?
C92 C102 C101 121.7(5) . . ?
C102 C103 C104 121.8(4) . . ?
C102 C103 C121 121.9(4) . . ?
C104 C103 C121 108.8(4) . . ?
C105 C104 C103 117.8(4) . . ?
C105 C104 C123 125.0(4) . . ?
C103 C104 C123 110.7(4) . . ?
C104 C105 C93 120.0(4) . . ?
C104 C105 C106 122.0(4) . . ?
C93 C105 C106 111.0(4) . . ?
C125 C106 C105 107.3(3) . . ?
C125 C106 C166 110.2(4) . . ?
C105 C106 C166 112.5(3) . . ?
C125 C106 C107 111.7(3) . . ?
C105 C106 C107 99.3(3) . . ?
C166 C106 C107 115.2(3) . . ?
C94 C107 C108 121.8(4) . . ?
C94 C107 C106 110.5(4) . . ?
C108 C107 C106 123.5(4) . . ?
C107 C108 C109 109.4(3) . . ?
C107 C108 C127 109.5(3) . . ?
C109 C108 C127 100.6(3) . . ?
C107 C108 C168 110.6(3) . . ?
C109 C108 C168 110.6(3) . . ?
C127 C108 C168 115.5(3) . . ?
C129 C109 C110 120.8(4) . . ?
C129 C109 C108 110.0(4) . . ?
C110 C109 C108 124.0(4) . . ?
C111 C110 C109 115.5(4) . . ?
C111 C110 C95 119.2(4) . . ?
C109 C110 C95 119.1(4) . . ?
C110 C111 C131 122.0(4) . . ?
C110 C111 C112 120.2(4) . . ?
C131 C111 C112 107.6(4) . . ?
C97 C112 C111 119.3(5) . . ?
C97 C112 C113 121.3(4) . . ?
C111 C112 C113 108.5(4) . . ?
C114 C113 C132 118.9(4) . . ?
C114 C113 C112 120.0(5) . . ?
C132 C113 C112 107.7(4) . . ?
C113 C114 C135 121.2(5) . . ?
C113 C114 C115 118.6(5) . . ?
C135 C114 C115 109.2(4) . . ?
C98 C115 C116 119.6(5) . . ?
C98 C115 C114 120.9(4) . . ?
C116 C115 C114 108.5(5) . . ?
C117 C116 C115 117.9(5) . . ?
C117 C116 C136 124.1(4) . . ?
C115 C116 C136 110.0(5) . . ?
C116 C117 C100 122.1(4) . . ?
C116 C117 C118 122.8(5) . . ?
C100 C117 C118 106.8(5) . . ?
C119 C118 C117 111.1(4) . . ?
C119 C118 C138 123.9(4) . . ?
C117 C118 C138 121.2(5) . . ?
C118 C119 C120 122.8(4) . . ?
C118 C119 C101 109.4(4) . . ?
C120 C119 C101 123.4(4) . . ?
C121 C120 C119 117.2(4) . . ?
C121 C120 C140 118.3(4) . . ?
C119 C120 C140 116.9(4) . . ?
C120 C121 C122 122.8(4) . . ?
C120 C121 C103 121.2(4) . . ?
C122 C121 C103 106.3(4) . . ?
C142 C122 C121 119.0(4) . . ?
C142 C122 C123 123.1(4) . . ?
C121 C122 C123 111.6(4) . . ?
C122 C123 C104 99.0(4) . . ?
C122 C123 C124 109.4(3) . . ?
C104 C123 C124 107.7(3) . . ?
C122 C123 C170 110.9(3) . . ?
C104 C123 C170 114.9(4) . . ?
C124 C123 C170 113.9(4) . . ?
C125 C124 C123 122.9(4) . . ?
C125 C124 C144 110.0(4) . . ?
C123 C124 C144 123.7(3) . . ?
C124 C125 C126 111.0(4) . . ?
C124 C125 C106 126.5(4) . . ?
C126 C125 C106 119.8(4) . . ?
C127 C126 C145 121.4(4) . . ?
C127 C126 C125 122.9(4) . . ?
C145 C126 C125 107.2(3) . . ?
C126 C127 C128 117.6(4) . . ?
C126 C127 C108 124.0(4) . . ?
C128 C127 C108 109.1(3) . . ?
C147 C128 C127 121.4(4) . . ?
C147 C128 C129 119.5(4) . . ?
C127 C128 C129 108.5(4) . . ?
C109 C129 C130 122.7(4) . . ?
C109 C129 C128 109.4(4) . . ?
C130 C129 C128 120.5(4) . . ?
C131 C130 C129 115.4(4) . . ?
C131 C130 C149 118.2(4) . . ?
C129 C130 C149 119.0(4) . . ?
C130 C131 C111 120.5(4) . . ?
C130 C131 C132 121.2(4) . . ?
C111 C131 C132 108.5(4) . . ?
C133 C132 C113 119.3(4) . . ?
C133 C132 C131 120.1(4) . . ?
C113 C132 C131 107.6(4) . . ?
C132 C133 C150 119.5(4) . . ?
C132 C133 C134 121.1(4) . . ?
C150 C133 C134 109.1(4) . . ?
C135 C134 C133 119.7(4) . . ?
C135 C134 C152 124.0(4) . . ?
C133 C134 C152 108.4(4) . . ?
C134 C135 C114 119.5(4) . . ?
C134 C135 C136 124.1(4) . . ?
C114 C135 C136 109.3(4) . . ?
C137 C136 C135 108.2(4) . . ?
C137 C136 C116 107.9(4) . . ?
C135 C136 C116 100.1(4) . . ?
C137 C136 C172 114.1(4) . . ?
C135 C136 C172 112.6(4) . . ?
C116 C136 C172 112.9(4) . . ?
C153 C137 C136 123.4(4) . . ?
C153 C137 C138 107.8(4) . . ?
C136 C137 C138 124.7(4) . . ?
C118 C138 C139 107.8(4) . . ?
C118 C138 C137 110.4(4) . . ?
C139 C138 C137 102.7(3) . . ?
C118 C138 C174 108.6(3) . . ?
C139 C138 C174 111.0(4) . . ?
C137 C138 C174 115.9(4) . . ?
C154 C139 C140 120.8(4) . . ?
C154 C139 C138 108.8(4) . . ?
C140 C139 C138 124.2(4) . . ?
C139 C140 C141 115.3(4) . . ?
C139 C140 C120 119.2(4) . . ?
C141 C140 C120 117.9(4) . . ?
C140 C141 C156 122.5(4) . . ?
C140 C141 C142 121.4(4) . . ?
C156 C141 C142 107.4(4) . . ?
C122 C142 C141 120.1(4) . . ?
C122 C142 C143 123.9(4) . . ?
C141 C142 C143 107.4(4) . . ?
C157 C143 C142 108.3(4) . . ?
C157 C143 C144 124.6(4) . . ?
C142 C143 C144 121.5(4) . . ?
C143 C144 C145 107.8(3) . . ?
C143 C144 C124 109.0(3) . . ?
C145 C144 C124 101.1(3) . . ?
C143 C144 C176 109.7(3) . . ?
C145 C144 C176 114.5(3) . . ?
C124 C144 C176 114.2(3) . . ?
C146 C145 C126 120.3(4) . . ?
C146 C145 C144 123.4(4) . . ?
C126 C145 C144 109.0(3) . . ?
C145 C146 C147 118.3(4) . . ?
C145 C146 C158 124.3(4) . . ?
C147 C146 C158 108.7(3) . . ?
C128 C147 C146 120.3(4) . . ?
C128 C147 C148 120.1(4) . . ?
C146 C147 C148 108.8(4) . . ?
C159 C148 C149 121.3(4) . . ?
C159 C148 C147 109.5(4) . . ?
C149 C148 C147 121.8(4) . . ?
C150 C149 C148 116.0(4) . . ?
C150 C149 C130 119.5(4) . . ?
C148 C149 C130 118.4(4) . . ?
C149 C150 C151 121.9(4) . . ?
C149 C150 C133 121.2(4) . . ?
C151 C150 C133 108.4(4) . . ?
C160 C151 C150 120.1(4) . . ?
C160 C151 C152 124.8(4) . . ?
C150 C151 C152 110.2(4) . . ?
C153 C152 C178 113.3(3) . . ?
C153 C152 C134 107.1(4) . . ?
C178 C152 C134 112.3(4) . . ?
C153 C152 C151 108.8(3) . . ?
C178 C152 C151 112.7(4) . . ?
C134 C152 C151 101.9(3) . . ?
C137 C153 C154 111.7(4) . . ?
C137 C153 C152 125.2(4) . . ?
C154 C153 C152 120.7(4) . . ?
C139 C154 C155 122.7(4) . . ?
C139 C154 C153 108.0(4) . . ?
C155 C154 C153 123.3(4) . . ?
C156 C155 C154 116.1(4) . . ?
C156 C155 C160 118.0(3) . . ?
C154 C155 C160 117.6(4) . . ?
C155 C156 C141 120.8(4) . . ?
C155 C156 C157 123.6(4) . . ?
C141 C156 C157 107.7(4) . . ?
C143 C157 C156 109.1(3) . . ?
C143 C157 C158 124.1(4) . . ?
C156 C157 C158 121.2(4) . . ?
C157 C158 C146 108.3(3) . . ?
C157 C158 C159 108.6(3) . . ?
C146 C158 C159 101.5(3) . . ?
C157 C158 C180 116.0(3) . . ?
C146 C158 C180 111.2(3) . . ?
C159 C158 C180 110.3(3) . . ?
C148 C159 C160 121.4(4) . . ?
C148 C159 C158 109.3(3) . . ?
C160 C159 C158 124.6(4) . . ?
C159 C160 C151 116.4(4) . . ?
C159 C160 C155 118.7(4) . . ?
C151 C160 C155 118.8(3) . . ?
F51 C161 F52 104.9(5) . . ?
F51 C161 C162 107.3(4) . . ?
F52 C161 C162 107.6(4) . . ?
F51 C161 C91 111.1(4) . . ?
F52 C161 C91 108.3(4) . . ?
C162 C161 C91 116.9(6) . . ?
F54 C162 F53 109.7(7) . . ?
F54 C162 F55 110.1(5) . . ?
F53 C162 F55 107.8(4) . . ?
F54 C162 C161 109.9(5) . . ?
F53 C162 C161 109.6(4) . . ?
F55 C162 C161 109.7(7) . . ?
C165 C163 F56 93.4(16) . . ?
C165 C163 F57 38.2(16) . . ?
F56 C163 F57 107.2(7) . . ?
C165 C163 C164 79.9(18) . . ?
F56 C163 C164 110.0(5) . . ?
F57 C163 C164 107.6(5) . . ?
C165 C163 C101 143.9(17) . . ?
F56 C163 C101 109.3(4) . . ?
F57 C163 C101 106.6(5) . . ?
C164 C163 C101 115.7(6) . . ?
F60 C164 F58 117.6(8) . . ?
F60 C164 F59 106.6(5) . . ?
F58 C164 F59 103.6(5) . . ?
F60 C164 C163 111.0(5) . . ?
F58 C164 C163 114.9(5) . . ?
F59 C164 C163 100.8(7) . . ?
F60 C164 C165 144.5(13) . . ?
F58 C164 C165 97.8(12) . . ?
F59 C164 C165 63.9(12) . . ?
C163 C164 C165 45.4(12) . . ?
F57 C165 F60A 144(4) . . ?
F57 C165 C163 81(2) . . ?
F60A C165 C163 135(4) . . ?
F57 C165 F59A 49.2(18) . . ?
F60A C165 F59A 111(3) . . ?
C163 C165 F59A 105(2) . . ?
F57 C165 F58A 60(2) . . ?
F60A C165 F58A 106(3) . . ?
C163 C165 F58A 94(2) . . ?
F59A C165 F58A 101(3) . . ?
F57 C165 F59 165(3) . . ?
F60A C165 F59 42.3(18) . . ?
C163 C165 F59 96(2) . . ?
F59A C165 F59 119(3) . . ?
F58A C165 F59 135(2) . . ?
F57 C165 C164 119(3) . . ?
F60A C165 C164 91(3) . . ?
C163 C165 C164 54.7(14) . . ?
F59A C165 C164 101(2) . . ?
F58A C165 C164 145(3) . . ?
F59 C165 C164 49.3(11) . . ?
F61 C166 F62 106.5(4) . . ?
F61 C166 C167 107.7(4) . . ?
F62 C166 C167 106.6(4) . . ?
F61 C166 C106 109.7(3) . . ?
F62 C166 C106 107.5(3) . . ?
C167 C166 C106 118.2(4) . . ?
F63 C167 F64 107.6(4) . . ?
F63 C167 F65 107.9(5) . . ?
F64 C167 F65 107.6(4) . . ?
F63 C167 C166 111.9(4) . . ?
F64 C167 C166 111.2(4) . . ?
F65 C167 C166 110.4(4) . . ?
F67 C168 F66 108.0(3) . . ?
F67 C168 C169 106.5(3) . . ?
F66 C168 C169 105.7(3) . . ?
F67 C168 C108 109.4(3) . . ?
F66 C168 C108 108.0(3) . . ?
C169 C168 C108 118.8(4) . . ?
F70 C169 F68 109.4(4) . . ?
F70 C169 F69 107.9(4) . . ?
F68 C169 F69 108.8(3) . . ?
F70 C169 C168 111.2(4) . . ?
F68 C169 C168 109.7(4) . . ?
F69 C169 C168 109.8(4) . . ?
F72 C170 F71 107.7(4) . . ?
F72 C170 C171 107.2(4) . . ?
F71 C170 C171 104.6(4) . . ?
F72 C170 C123 110.9(4) . . ?
F71 C170 C123 108.7(4) . . ?
C171 C170 C123 117.2(4) . . ?
F74 C171 F75 108.5(4) . . ?
F74 C171 F73 108.9(5) . . ?
F75 C171 F73 108.6(5) . . ?
F74 C171 C170 111.2(5) . . ?
F75 C171 C170 109.1(5) . . ?
F73 C171 C170 110.5(4) . . ?
F77 C172 F76 108.2(4) . . ?
F77 C172 C173 106.5(6) . . ?
F76 C172 C173 105.8(5) . . ?
F77 C172 C136 110.5(4) . . ?
F76 C172 C136 108.5(5) . . ?
C173 C172 C136 117.0(4) . . ?
F78 C173 F80 109.3(6) . . ?
F78 C173 F79 106.7(6) . . ?
F80 C173 F79 108.0(6) . . ?
F78 C173 C172 111.4(6) . . ?
F80 C173 C172 110.3(5) . . ?
F79 C173 C172 111.1(5) . . ?
F82 C174 F81 107.3(3) . . ?
F82 C174 C175 106.5(4) . . ?
F81 C174 C175 106.7(4) . . ?
F82 C174 C138 108.1(4) . . ?
F81 C174 C138 108.9(4) . . ?
C175 C174 C138 118.9(4) . . ?
F85 C175 F83 108.3(4) . . ?
F85 C175 F84 108.0(5) . . ?
F83 C175 F84 107.4(5) . . ?
F85 C175 C174 110.7(5) . . ?
F83 C175 C174 111.2(4) . . ?
F84 C175 C174 111.1(5) . . ?
F87 C176 F86 107.0(3) . . ?
F87 C176 C177 106.4(4) . . ?
F86 C176 C177 107.8(4) . . ?
F87 C176 C144 109.5(3) . . ?
F86 C176 C144 108.9(3) . . ?
C177 C176 C144 116.8(4) . . ?
F90 C177 F88 109.5(4) . . ?
F90 C177 F89 108.8(4) . . ?
F88 C177 F89 108.1(4) . . ?
F90 C177 C176 111.3(4) . . ?
F88 C177 C176 110.2(4) . . ?
F89 C177 C176 108.9(4) . . ?
F92 C178 F91 107.5(4) . . ?
F92 C178 C152 109.0(4) . . ?
F91 C178 C152 110.1(4) . . ?
F92 C178 C179 106.3(4) . . ?
F91 C178 C179 106.0(4) . . ?
C152 C178 C179 117.5(4) . . ?
F94 C179 F95 108.2(4) . . ?
F94 C179 F93 107.4(4) . . ?
F95 C179 F93 107.2(4) . . ?
F94 C179 C178 112.2(4) . . ?
F95 C179 C178 111.1(4) . . ?
F93 C179 C178 110.6(4) . . ?
F97 C180 F96 107.6(3) . . ?
F97 C180 C181 107.4(4) . . ?
F96 C180 C181 106.9(3) . . ?
F97 C180 C158 110.5(3) . . ?
F96 C180 C158 108.2(3) . . ?
C181 C180 C158 115.9(3) . . ?
F98 C181 F100 107.9(4) . . ?
F98 C181 F99 108.5(4) . . ?
F100 C181 F99 107.6(4) . . ?
F98 C181 C180 112.5(4) . . ?
F100 C181 C180 109.5(4) . . ?
F99 C181 C180 110.6(4) . . ?

loop_
_geom_bond_atom_site_label_1
_geom_bond_atom_site_label_2
_geom_bond_distance
_geom_bond_site_symmetry_2
_geom_bond_publ_flag
F1 C71 1.357(4) . ?
F2 C71 1.351(5) . ?
F3 C72 1.327(5) . ?
F4 C72 1.336(5) . ?
F5 C72 1.332(5) . ?
F6 C73 1.352(5) . ?
F7 C73 1.359(5) . ?
F8 C74 1.328(5) . ?
F9 C74 1.318(5) . ?
F10 C74 1.333(5) . ?
F11 C75 1.359(4) . ?
F12 C75 1.352(5) . ?
F13 C76 1.319(5) . ?
F14 C76 1.329(5) . ?
F15 C76 1.321(5) . ?
F16 C77 1.340(5) . ?
F17 C77 1.349(5) . ?
F18 C78 1.328(5) . ?
F19 C78 1.319(5) . ?
F20 C78 1.298(5) . ?
F21 C79 1.340(4) . ?
F22 C79 1.383(5) . ?
F23 C80 1.328(5) . ?
F24 C80 1.336(5) . ?
F25 C80 1.333(5) . ?
F26 C81 1.348(5) . ?
F27 C81 1.353(5) . ?
F28 C82 1.317(5) . ?
F29 C82 1.327(6) . ?
F30 C82 1.338(6) . ?
F31 C83 1.359(4) . ?
F32 C83 1.347(5) . ?
F33 C84 1.320(5) . ?
F34 C84 1.327(6) . ?
F35 C84 1.320(5) . ?
F36 C85 1.354(5) . ?
F37 C85 1.348(5) . ?
F38 C86 1.315(6) . ?
F39 C86 1.334(5) . ?
F40 C86 1.327(6) . ?
F41 C87 1.362(5) . ?
F42 C87 1.341(5) . ?
F43 C88 1.322(5) . ?
F44 C88 1.317(6) . ?
F45 C88 1.319(5) . ?
F46 C89 1.365(5) . ?
F47 C89 1.348(5) . ?
F48 C90 1.358(5) . ?
F49 C90 1.314(5) . ?
F50 C90 1.308(5) . ?
F51 C161 1.363(7) . ?
F52 C161 1.386(6) . ?
F53 C162 1.322(7) . ?
F54 C162 1.273(7) . ?
F55 C162 1.356(7) . ?
F56 C163 1.334(6) . ?
F57 C165 0.92(3) . ?
F57 F59A 1.061(15) . ?
F57 F58A 1.306(13) . ?
F57 C163 1.465(9) . ?
F58 C164 1.244(6) . ?
F58A C165 1.49(4) . ?
F59 F60A 1.20(2) . ?
F59 C164 1.483(10) . ?
F59 C165 1.76(4) . ?
F59A C165 1.40(4) . ?
F60 C164 1.179(9) . ?
F60A C165 1.11(4) . ?
F61 C166 1.348(5) . ?
F62 C166 1.365(5) . ?
F63 C167 1.324(6) . ?
F64 C167 1.325(6) . ?
F65 C167 1.332(6) . ?
F66 C168 1.382(5) . ?
F67 C168 1.349(5) . ?
F68 C169 1.322(5) . ?
F69 C169 1.335(5) . ?
F70 C169 1.320(5) . ?
F71 C170 1.359(5) . ?
F72 C170 1.336(6) . ?
F73 C171 1.336(7) . ?
F74 C171 1.327(7) . ?
F75 C171 1.333(7) . ?
F76 C172 1.354(7) . ?
F77 C172 1.325(7) . ?
F78 C173 1.308(8) . ?
F79 C173 1.342(8) . ?
F80 C173 1.317(6) . ?
F81 C174 1.355(5) . ?
F82 C174 1.353(6) . ?
F83 C175 1.320(5) . ?
F84 C175 1.328(7) . ?
F85 C175 1.318(7) . ?
F86 C176 1.351(5) . ?
F87 C176 1.346(5) . ?
F88 C177 1.323(6) . ?
F89 C177 1.330(5) . ?
F90 C177 1.320(6) . ?
F91 C178 1.347(5) . ?
F92 C178 1.347(5) . ?
F93 C179 1.337(5) . ?
F94 C179 1.321(6) . ?
F95 C179 1.329(6) . ?
F96 C180 1.371(5) . ?
F97 C180 1.330(5) . ?
F98 C181 1.297(6) . ?
F99 C181 1.341(5) . ?
F100 C181 1.325(5) . ?
C1 C2 1.527(5) . ?
C1 C9 1.534(5) . ?
C1 C6 1.549(5) . ?
C1 C71 1.565(5) . ?
C2 C3 1.396(5) . ?
C2 C12 1.402(5) . ?
C3 C15 1.393(5) . ?
C3 C4 1.478(5) . ?
C4 C17 1.359(5) . ?
C4 C5 1.467(6) . ?
C5 C6 1.375(5) . ?
C5 C20 1.468(5) . ?
C6 C7 1.430(6) . ?
C7 C22 1.390(5) . ?
C7 C8 1.430(6) . ?
C8 C25 1.413(6) . ?
C8 C9 1.430(5) . ?
C9 C10 1.371(6) . ?
C10 C27 1.435(5) . ?
C10 C11 1.532(5) . ?
C11 C12 1.525(5) . ?
C11 C29 1.549(5) . ?
C11 C73 1.557(5) . ?
C12 C13 1.405(5) . ?
C13 C14 1.420(5) . ?
C13 C31 1.458(5) . ?
C14 C15 1.372(5) . ?
C14 C33 1.531(5) . ?
C15 C16 1.532(5) . ?
C16 C35 1.520(5) . ?
C16 C75 1.540(6) . ?
C16 C17 1.542(5) . ?
C17 C18 1.520(5) . ?
C18 C19 1.528(6) . ?
C18 C37 1.551(5) . ?
C18 C77 1.555(6) . ?
C19 C39 1.408(5) . ?
C19 C20 1.409(6) . ?
C20 C21 1.412(6) . ?
C21 C41 1.439(5) . ?
C21 C22 1.441(6) . ?
C22 C23 1.442(6) . ?
C23 C24 1.391(6) . ?
C23 C42 1.424(6) . ?
C24 C45 1.430(6) . ?
C24 C25 1.446(5) . ?
C25 C26 1.410(6) . ?
C26 C27 1.380(5) . ?
C26 C46 1.554(5) . ?
C27 C28 1.438(5) . ?
C28 C29 1.354(5) . ?
C28 C48 1.514(5) . ?
C29 C30 1.448(5) . ?
C30 C31 1.389(5) . ?
C30 C50 1.451(5) . ?
C31 C32 1.436(5) . ?
C32 C52 1.356(5) . ?
C32 C33 1.545(5) . ?
C33 C34 1.529(5) . ?
C33 C79 1.573(5) . ?
C34 C35 1.347(6) . ?
C34 C54 1.557(5) . ?
C35 C36 1.466(5) . ?
C36 C37 1.374(6) . ?
C36 C55 1.428(6) . ?
C37 C38 1.404(6) . ?
C38 C57 1.385(6) . ?
C38 C39 1.460(6) . ?
C39 C40 1.414(6) . ?
C40 C41 1.407(6) . ?
C40 C59 1.457(6) . ?
C41 C42 1.433(6) . ?
C42 C43 1.397(6) . ?
C43 C44 1.425(6) . ?
C43 C60 1.437(6) . ?
C44 C45 1.377(6) . ?
C44 C62 1.537(6) . ?
C45 C46 1.534(6) . ?
C46 C47 1.538(5) . ?
C46 C81 1.543(6) . ?
C47 C63 1.342(6) . ?
C47 C48 1.537(5) . ?
C48 C49 1.516(5) . ?
C48 C83 1.554(5) . ?
C49 C64 1.400(5) . ?
C49 C50 1.416(5) . ?
C50 C51 1.405(5) . ?
C51 C52 1.429(5) . ?
C51 C66 1.435(5) . ?
C52 C53 1.473(5) . ?
C53 C67 1.357(6) . ?
C53 C54 1.506(6) . ?
C54 C85 1.538(6) . ?
C54 C55 1.541(5) . ?
C55 C56 1.372(6) . ?
C56 C57 1.430(6) . ?
C56 C68 1.530(6) . ?
C57 C58 1.439(6) . ?
C58 C59 1.405(6) . ?
C58 C69 1.417(6) . ?
C59 C60 1.411(6) . ?
C60 C61 1.410(6) . ?
C61 C70 1.406(6) . ?
C61 C62 1.535(6) . ?
C62 C63 1.512(5) . ?
C62 C87 1.553(5) . ?
C63 C64 1.471(5) . ?
C64 C65 1.402(6) . ?
C65 C66 1.399(6) . ?
C65 C70 1.491(5) . ?
C66 C67 1.452(6) . ?
C67 C68 1.514(5) . ?
C68 C69 1.539(6) . ?
C68 C89 1.564(6) . ?
C69 C70 1.391(6) . ?
C71 C72 1.503(6) . ?
C73 C74 1.528(6) . ?
C75 C76 1.544(6) . ?
C77 C78 1.551(6) . ?
C79 C80 1.518(6) . ?
C81 C82 1.538(6) . ?
C83 C84 1.535(6) . ?
C85 C86 1.535(6) . ?
C87 C88 1.526(6) . ?
C89 C90 1.514(6) . ?
C91 C92 1.519(7) . ?
C91 C99 1.532(7) . ?
C91 C161 1.562(7) . ?
C91 C96 1.565(7) . ?
C92 C93 1.403(6) . ?
C92 C102 1.408(6) . ?
C93 C105 1.377(7) . ?
C93 C94 1.472(6) . ?
C94 C107 1.354(6) . ?
C94 C95 1.473(7) . ?
C95 C96 1.378(6) . ?
C95 C110 1.436(6) . ?
C96 C97 1.433(7) . ?
C97 C112 1.366(7) . ?
C97 C98 1.445(6) . ?
C98 C115 1.402(7) . ?
C98 C99 1.419(8) . ?
C99 C100 1.378(7) . ?
C100 C117 1.445(7) . ?
C100 C101 1.508(8) . ?
C101 C102 1.533(7) . ?
C101 C119 1.545(6) . ?
C101 C163 1.552(7) . ?
C102 C103 1.399(7) . ?
C103 C104 1.423(6) . ?
C103 C121 1.467(6) . ?
C104 C105 1.376(6) . ?
C104 C123 1.534(7) . ?
C105 C106 1.540(6) . ?
C106 C125 1.496(6) . ?
C106 C166 1.550(6) . ?
C106 C107 1.555(6) . ?
C107 C108 1.520(6) . ?
C108 C109 1.532(6) . ?
C108 C127 1.546(6) . ?
C108 C168 1.555(6) . ?
C109 C129 1.390(6) . ?
C109 C110 1.422(6) . ?
C110 C111 1.415(7) . ?
C111 C131 1.429(7) . ?
C111 C112 1.443(6) . ?
C112 C113 1.444(7) . ?
C113 C114 1.396(6) . ?
C113 C132 1.438(7) . ?
C114 C135 1.432(7) . ?
C114 C115 1.455(8) . ?
C115 C116 1.424(7) . ?
C116 C117 1.374(8) . ?
C116 C136 1.552(8) . ?
C117 C118 1.448(7) . ?
C118 C119 1.361(7) . ?
C118 C138 1.495(7) . ?
C119 C120 1.439(7) . ?
C120 C121 1.390(7) . ?
C120 C140 1.451(6) . ?
C121 C122 1.432(6) . ?
C122 C142 1.354(6) . ?
C122 C123 1.529(6) . ?
C123 C124 1.538(6) . ?
C123 C170 1.566(6) . ?
C124 C125 1.342(6) . ?
C124 C144 1.557(6) . ?
C125 C126 1.476(6) . ?
C126 C127 1.376(6) . ?
C126 C145 1.433(6) . ?
C127 C128 1.413(6) . ?
C128 C147 1.377(6) . ?
C128 C129 1.459(6) . ?
C129 C130 1.436(6) . ?
C130 C131 1.412(6) . ?
C130 C149 1.449(6) . ?
C131 C132 1.455(6) . ?
C132 C133 1.363(7) . ?
C133 C150 1.453(6) . ?
C133 C134 1.458(6) . ?
C134 C135 1.351(7) . ?
C134 C152 1.531(6) . ?
C135 C136 1.547(7) . ?
C136 C137 1.520(7) . ?
C136 C172 1.572(7) . ?
C137 C153 1.357(6) . ?
C137 C138 1.549(7) . ?
C138 C139 1.521(6) . ?
C138 C174 1.556(6) . ?
C139 C154 1.401(6) . ?
C139 C140 1.403(6) . ?
C140 C141 1.416(6) . ?
C141 C156 1.416(6) . ?
C141 C142 1.439(6) . ?
C142 C143 1.465(6) . ?
C143 C157 1.362(6) . ?
C143 C144 1.515(6) . ?
C144 C145 1.528(6) . ?
C144 C176 1.561(6) . ?
C145 C146 1.364(6) . ?
C146 C147 1.442(6) . ?
C146 C158 1.528(6) . ?
C147 C148 1.444(6) . ?
C148 C159 1.406(6) . ?
C148 C149 1.419(6) . ?
C149 C150 1.403(6) . ?
C150 C151 1.426(6) . ?
C151 C160 1.412(6) . ?
C151 C152 1.534(6) . ?
C152 C153 1.515(6) . ?
C152 C178 1.525(7) . ?
C153 C154 1.463(6) . ?
C154 C155 1.416(6) . ?
C155 C156 1.389(6) . ?
C155 C160 1.483(5) . ?
C156 C157 1.464(6) . ?
C157 C158 1.510(5) . ?
C158 C159 1.543(6) . ?
C158 C180 1.555(6) . ?
C159 C160 1.408(6) . ?
C161 C162 1.520(9) . ?
C163 C165 1.30(4) . ?
C163 C164 1.491(9) . ?
C164 C165 1.80(4) . ?
C166 C167 1.526(7) . ?
C168 C169 1.521(6) . ?
C170 C171 1.543(7) . ?
C172 C173 1.539(9) . ?
C174 C175 1.518(7) . ?
C176 C177 1.548(7) . ?
C178 C179 1.529(7) . ?
C180 C181 1.530(7) . ?
